data_7707793
loop_
_publ_author_name
'Shen, Yang-Lin'
'Zhao, Pei'
'Jin, Jun-Ling'
'Han, Jun'
'Liu, Chen'
'Liu, Zheng'
'Ehara, Masahiro'
'Xie, Yun-Peng'
'Lu, Xing'

_publ_section_title
;
 A comparative study of
 [Ag<sub>11</sub>(<sup><i>i</i></sup>PrS)<sub>9</sub>(dppb)<sub>3</sub>]<sup>2+</sup>
 and
 [Ag<sub>15</sub>S(<sup><i>s</i></sup>BuS)<sub>12</sub>(dppb)<sub>3</sub>]<sup>+</sup>:
 templating effect on structure and photoluminescence.
;
_journal_issue 30
_journal_name_full 'Dalton transactions (Cambridge, England : 2003)'
_journal_page_first 10561
_journal_page_last 10566
_journal_paper_doi 10.1039/d1dt01111a
_journal_volume 50
_journal_year 2021
_chemical_formula_sum 'C114 H147 Ag11 F6 O7 P6 S11'
_chemical_formula_weight 3468.36
_space_group_crystal_system triclinic
_space_group_IT_number 2
_space_group_name_Hall '-P 1'
_space_group_name_H-M_alt 'P -1'
_atom_sites_solution_hydrogens geom
_atom_sites_solution_primary direct
_audit_creation_method
;
FinalCif V69 by Daniel Kratzert, Freiburg 2019,
https://github.com/dkratzert/FinalCif
;
_audit_update_record
;
2021-06-20 deposited with the CCDC.	2021-06-24 downloaded from the CCDC.
;
_cell_angle_alpha 80.980(2)
_cell_angle_beta 69.874(2)
_cell_angle_gamma 70.541(2)
_cell_formula_units_Z 2
_cell_length_a 18.8423(12)
_cell_length_b 19.7735(13)
_cell_length_c 21.5231(13)
_cell_measurement_reflns_used 9786
_cell_measurement_temperature 173(2)
_cell_measurement_theta_max 37.472
_cell_measurement_theta_min 2.194
_cell_volume 7091.3(8)
_computing_cell_refinement 'SAINT V8.40B'
_computing_data_collection 'Bruker BIS V6.2.9/2018-03-16'
_computing_data_reduction 'SAINT V8.40B'
_computing_structure_refinement 'SHELXL-2018/3 (Sheldrick, 2018)'
_computing_structure_solution 'SHELXT (G. Sheldrick)'
_diffrn_ambient_environment N~2~
_diffrn_ambient_temperature 173(2)
_diffrn_detector CPAD
_diffrn_detector_area_resol_mean 7.41
_diffrn_detector_type 'Bruker PHOTON 100'
_diffrn_measured_fraction_theta_full 0.996
_diffrn_measured_fraction_theta_max 0.998
_diffrn_measurement_device 'three-circle diffractometer'
_diffrn_measurement_device_type 'Bruker D8 VENTURE dual wavelength Mo/Cu'
_diffrn_measurement_method '\w and \f scans'
_diffrn_measurement_specimen_support 'MiTeGen micromount'
_diffrn_radiation_monochromator 'mirror optics'
_diffrn_radiation_probe x-ray
_diffrn_radiation_type MoK\a
_diffrn_radiation_wavelength 0.71073
_diffrn_reflns_av_R_equivalents 0.0175
_diffrn_reflns_av_unetI/netI 0.0311
_diffrn_reflns_Laue_measured_fraction_full 0.996
_diffrn_reflns_Laue_measured_fraction_max 0.998
_diffrn_reflns_limit_h_max 26
_diffrn_reflns_limit_h_min -25
_diffrn_reflns_limit_k_max 28
_diffrn_reflns_limit_k_min -17
_diffrn_reflns_limit_l_max 30
_diffrn_reflns_limit_l_min -30
_diffrn_reflns_number 78739
_diffrn_reflns_point_group_measured_fraction_full 0.996
_diffrn_reflns_point_group_measured_fraction_max 0.998
_diffrn_reflns_theta_full 25.242
_diffrn_reflns_theta_max 30.508
_diffrn_reflns_theta_min 2.578
_diffrn_source 'microfocus sealed X-ray tube'
_diffrn_source_current 30.0
_diffrn_source_type 'Incoatec I\ms'
_diffrn_source_voltage 45.0
_exptl_absorpt_coefficient_mu 1.766
_exptl_absorpt_correction_T_max 0.2762
_exptl_absorpt_correction_T_min 0.2094
_exptl_absorpt_correction_type multi-scan
_exptl_absorpt_process_details
;
SADABS-2016/2 - Bruker AXS area detector scaling and absorption correction:
Krause, L., Herbst-Irmer, R., Sheldrick G.M. & Stalke D., J. Appl. Cryst. 48
(2015) 3-10
;
_exptl_crystal_density_diffrn 1.624
_exptl_crystal_description block
_exptl_crystal_F_000 3448
_exptl_crystal_size_max 0.15
_exptl_crystal_size_mid 0.1
_exptl_crystal_size_min 0.1
_refine_diff_density_max 2.936
_refine_diff_density_min -2.324
_refine_diff_density_rms 0.129
_refine_ls_extinction_method none
_refine_ls_goodness_of_fit_ref 1.008
_refine_ls_hydrogen_treatment constr
_refine_ls_matrix_type full
_refine_ls_number_parameters 1413
_refine_ls_number_reflns 43199
_refine_ls_number_restraints 790
_refine_ls_restrained_S_all 1.022
_refine_ls_R_factor_all 0.0563
_refine_ls_R_factor_gt 0.0422
_refine_ls_shift/su_max 0.011
_refine_ls_shift/su_mean 0.000
_refine_ls_structure_factor_coef Fsqd
_refine_ls_weighting_details 'w=1/[\s^2^(Fo^2^)+(0.0807P)^2^+9.0314P] where P=(Fo^2^+2Fc^2^)/3'
_refine_ls_weighting_scheme calc
_refine_ls_wR_factor_gt 0.1252
_refine_ls_wR_factor_ref 0.1360
_reflns_Friedel_coverage 0.000
_reflns_number_gt 33826
_reflns_number_total 43199
_reflns_threshold_expression 'I > 2\s(I)'
_cod_data_source_file d1dt01111a2.cif
_cod_data_source_block ag11_0m_sq
_cod_depositor_comments 'Adding full bibliography for 7707793--7707794.cif.'
_cod_database_code 7707793
_shelx_shelxl_version_number 2018/3
_shelx_space_group_comment
;
The symmetry employed for this shelxl refinement is uniquely defined
by the following loop, which should always be used as a source of
symmetry information in preference to the above space-group names.
They are only intended as comments.
;
_olex2_diffrn_ambient_temperature_device 'Oxford Cryostream 800'

loop_
_space_group_symop_operation_xyz
'x, y, z'
'-x, -y, -z'

loop_
_atom_site_label
_atom_site_type_symbol
_atom_site_fract_x
_atom_site_fract_y
_atom_site_fract_z
_atom_site_U_iso_or_equiv
_atom_site_adp_type
_atom_site_occupancy
_atom_site_site_symmetry_order
_atom_site_calc_flag
_atom_site_refinement_flags_posn
_atom_site_refinement_flags_adp
_atom_site_refinement_flags_occupancy
_atom_site_disorder_assembly
_atom_site_disorder_group
Ag1 Ag 0.38455(2) 0.43016(2) 0.19364(2) 0.04218(7) Uani 1 1 d . U . . .
Ag2 Ag 0.32394(2) 0.65309(2) 0.23071(2) 0.04079(7) Uani 1 1 d . U . . .
Ag3 Ag 0.24692(2) 0.46700(2) 0.32712(2) 0.03550(6) Uani 1 1 d . U . . .
Ag4 Ag 0.47404(2) 0.45161(2) 0.27988(2) 0.03300(6) Uani 1 1 d . U . . .
Ag5 Ag 0.38271(2) 0.36939(2) 0.38806(2) 0.03193(6) Uani 1 1 d . U . . .
Ag6 Ag 0.57192(2) 0.22766(2) 0.37437(2) 0.03412(6) Uani 1 1 d . U . . .
Ag7 Ag 0.63631(2) 0.30857(2) 0.20164(2) 0.03733(6) Uani 1 1 d . U . . .
O7 O 0.6586(12) -0.0661(11) 0.1264(9) 0.327(10) Uani 1 1 d . U . . .
Ag9 Ag 0.20882(2) 0.36123(2) 0.18910(2) 0.03205(6) Uani 1 1 d . U . . .
Ag10 Ag 0.24502(2) 0.60435(2) 0.37587(2) 0.03397(6) Uani 1 1 d . U . . .
Ag11 Ag 0.40465(2) 0.27547(2) 0.27711(2) 0.03384(6) Uani 1 1 d . U . . .
S1 S 0.39338(5) 0.57678(5) 0.31083(5) 0.03331(17) Uani 1 1 d . U . . .
S2 S 0.28272(6) 0.54707(5) 0.22549(5) 0.03895(19) Uani 1 1 d . U . . .
S3 S 0.53163(5) 0.40647(5) 0.16521(4) 0.03255(16) Uani 1 1 d . U . . .
S4 S 0.55101(5) 0.22752(5) 0.26410(5) 0.03390(17) Uani 1 1 d . U . . .
S5 S 0.35106(5) 0.32134(5) 0.18396(4) 0.03329(17) Uani 1 1 d . U . . .
S6 S 0.17395(5) 0.39080(4) 0.30835(4) 0.02746(14) Uani 1 1 d . U . . .
S7 S 0.31982(5) 0.27343(4) 0.39710(4) 0.02939(15) Uani 1 1 d . U . . .
S8 S 0.52302(5) 0.36183(4) 0.36631(4) 0.03138(16) Uani 1 1 d . U . . .
Ag8 Ag 0.22555(2) 0.26071(2) 0.34406(2) 0.03417(6) Uani 1 1 d . U . . .
S9 S 0.27061(5) 0.48052(4) 0.42986(4) 0.03011(15) Uani 1 1 d . U . . .
P1 P 0.13783(5) 0.71246(4) 0.40561(4) 0.02891(16) Uani 1 1 d . U . . .
P2 P 0.31400(6) 0.76702(5) 0.17327(5) 0.03306(18) Uani 1 1 d . U . . .
P3 P 0.77357(5) 0.29372(6) 0.18858(5) 0.03675(19) Uani 1 1 d . U . . .
P4 P 0.64517(5) 0.13173(5) 0.43209(5) 0.03348(18) Uani 1 1 d . U . . .
P5 P 0.19519(5) 0.15702(5) 0.32911(5) 0.03174(17) Uani 1 1 d . U . . .
P6 P 0.14415(6) 0.35848(5) 0.11116(5) 0.03408(18) Uani 1 1 d . U . . .
C2 C 0.1101(2) 0.5005(3) 0.4938(2) 0.0493(10) Uani 1 1 d . U . . .
H2A H 0.102562 0.498484 0.451379 0.074 Uiso 1 1 calc R U . . .
H2B H 0.106194 0.549756 0.500099 0.074 Uiso 1 1 calc R U . . .
H2C H 0.069181 0.485106 0.529902 0.074 Uiso 1 1 calc R U . . .
C3 C 0.1904(2) 0.4515(2) 0.49390(19) 0.0402(8) Uani 1 1 d . U . . .
H3 H 0.194677 0.402286 0.483998 0.048 Uiso 1 1 calc R U . . .
C5 C 0.2954(3) 0.7676(2) 0.09570(19) 0.0448(9) Uani 1 1 d . U . . .
C6 C 0.3566(3) 0.7304(3) 0.0441(2) 0.0552(11) Uani 1 1 d . U . . .
H6 H 0.407440 0.707976 0.049384 0.066 Uiso 1 1 calc R U . . .
C7 C 0.3453(4) 0.7250(3) -0.0153(2) 0.0679(15) Uani 1 1 d . U . . .
H7 H 0.388515 0.701753 -0.051315 0.082 Uiso 1 1 calc R U . . .
C8 C 0.2716(5) 0.7535(5) -0.0210(3) 0.087(2) Uani 1 1 d . U . . .
H8 H 0.262534 0.747462 -0.060321 0.105 Uiso 1 1 calc R U . . .
C9 C 0.2092(5) 0.7914(7) 0.0296(4) 0.130(4) Uani 1 1 d . U . . .
H9 H 0.158555 0.814188 0.024030 0.156 Uiso 1 1 calc R U . . .
C10 C 0.2215(4) 0.7957(5) 0.0888(3) 0.088(2) Uani 1 1 d . U . . .
H10 H 0.178064 0.818468 0.124896 0.105 Uiso 1 1 calc R U . . .
C11 C 0.4075(2) 0.7875(2) 0.1487(2) 0.0397(8) Uani 1 1 d . U . . .
C12 C 0.4619(3) 0.7515(3) 0.1812(3) 0.0659(14) Uani 1 1 d . U . . .
H12 H 0.450463 0.716049 0.215173 0.079 Uiso 1 1 calc R U . . .
C13 C 0.5331(4) 0.7665(4) 0.1649(4) 0.088(2) Uani 1 1 d . U . . .
H13 H 0.570184 0.741198 0.187581 0.106 Uiso 1 1 calc R U . . .
C14 C 0.5503(3) 0.8169(4) 0.1168(3) 0.0762(16) Uani 1 1 d . U . . .
H14 H 0.599227 0.826803 0.105947 0.091 Uiso 1 1 calc R U . . .
C15 C 0.4958(3) 0.8547(3) 0.0827(3) 0.0657(14) Uani 1 1 d . U . . .
H15 H 0.507807 0.890008 0.048747 0.079 Uiso 1 1 calc R U . . .
C16 C 0.4245(3) 0.8398(2) 0.0992(2) 0.0488(10) Uani 1 1 d . U . . .
H16 H 0.387108 0.865190 0.076785 0.059 Uiso 1 1 calc R U . . .
C17 C 0.2397(2) 0.84752(18) 0.21378(18) 0.0350(7) Uani 1 1 d . U . . .
H17A H 0.245379 0.889868 0.183400 0.042 Uiso 1 1 calc R U . . .
H17B H 0.186332 0.843721 0.221016 0.042 Uiso 1 1 calc R U . . .
C18 C 0.2448(3) 0.86041(19) 0.28005(19) 0.0388(8) Uani 1 1 d . U . . .
H18A H 0.206509 0.907501 0.295198 0.047 Uiso 1 1 calc R U . . .
H18B H 0.298537 0.863362 0.272883 0.047 Uiso 1 1 calc R U . . .
C19 C 0.2284(2) 0.8030(2) 0.33560(18) 0.0360(7) Uani 1 1 d . U . . .
H19A H 0.270789 0.757020 0.323278 0.043 Uiso 1 1 calc R U . . .
H19B H 0.230497 0.817515 0.376732 0.043 Uiso 1 1 calc R U . . .
C20 C 0.1488(2) 0.79101(19) 0.34933(18) 0.0349(7) Uani 1 1 d . U . . .
H20A H 0.142853 0.784371 0.306942 0.042 Uiso 1 1 calc R U . . .
H20B H 0.106042 0.834240 0.369068 0.042 Uiso 1 1 calc R U . . .
C21 C 0.0382(2) 0.71163(18) 0.41465(18) 0.0332(7) Uani 1 1 d . U . . .
C22 C 0.0088(3) 0.7290(3) 0.3614(2) 0.0581(12) Uani 1 1 d . U . . .
H22 H 0.040165 0.742807 0.319445 0.070 Uiso 1 1 calc R U . . .
C23 C -0.0668(4) 0.7260(4) 0.3696(3) 0.0760(18) Uani 1 1 d . U . . .
H23 H -0.086734 0.738640 0.333058 0.091 Uiso 1 1 calc R U . . .
C24 C -0.1129(3) 0.7054(3) 0.4291(3) 0.0619(13) Uani 1 1 d . U . . .
H24 H -0.164029 0.702986 0.433906 0.074 Uiso 1 1 calc R U . . .
C25 C -0.0841(3) 0.6882(3) 0.4814(3) 0.0507(10) Uani 1 1 d . U . . .
H25 H -0.115931 0.673970 0.522940 0.061 Uiso 1 1 calc R U . . .
C26 C -0.0096(2) 0.6912(2) 0.4755(2) 0.0404(8) Uani 1 1 d . U . . .
H26 H 0.009004 0.679257 0.512791 0.048 Uiso 1 1 calc R U . . .
C27 C 0.12718(19) 0.73753(18) 0.48676(17) 0.0309(6) Uani 1 1 d . U . . .
C28 C 0.1643(2) 0.6877(2) 0.52775(19) 0.0382(7) Uani 1 1 d . U . . .
H28 H 0.198807 0.642333 0.511665 0.046 Uiso 1 1 calc R U . . .
C29 C 0.1514(3) 0.7038(3) 0.5921(2) 0.0489(10) Uani 1 1 d . U . . .
H29 H 0.176936 0.669284 0.619766 0.059 Uiso 1 1 calc R U . . .
C30 C 0.1017(3) 0.7695(3) 0.6161(2) 0.0487(10) Uani 1 1 d . U . . .
H30 H 0.092164 0.779870 0.660389 0.058 Uiso 1 1 calc R U . . .
C31 C 0.0656(2) 0.8207(2) 0.5752(2) 0.0454(9) Uani 1 1 d . U . . .
H31 H 0.032644 0.866518 0.591219 0.054 Uiso 1 1 calc R U . . .
C32 C 0.0777(2) 0.8049(2) 0.5109(2) 0.0383(8) Uani 1 1 d . U . . .
H32 H 0.052368 0.839814 0.483289 0.046 Uiso 1 1 calc R U . . .
C33 C 0.8465(3) 0.2927(3) 0.1068(2) 0.0462(9) Uani 1 1 d . U . . .
C34 C 0.9114(4) 0.2321(4) 0.0839(3) 0.088(2) Uani 1 1 d . U . . .
H34 H 0.918259 0.188849 0.110601 0.106 Uiso 1 1 calc R U . . .
C35 C 0.9652(5) 0.2365(5) 0.0217(4) 0.114(3) Uani 1 1 d . U . . .
H35 H 1.007691 0.194967 0.004713 0.137 Uiso 1 1 calc R U . . .
C36 C 0.9581(4) 0.3002(5) -0.0162(3) 0.0833(19) Uani 1 1 d . U . . .
H36 H 0.996832 0.302858 -0.057972 0.100 Uiso 1 1 calc R U . . .
C37 C 0.8967(4) 0.3581(4) 0.0059(3) 0.0713(15) Uani 1 1 d . U . . .
H37 H 0.891256 0.401473 -0.020821 0.086 Uiso 1 1 calc R U . . .
C38 C 0.8411(3) 0.3555(4) 0.0673(3) 0.0634(14) Uani 1 1 d . U . . .
H38 H 0.798483 0.397419 0.082666 0.076 Uiso 1 1 calc R U . . .
C39 C 0.7854(2) 0.3642(2) 0.22571(18) 0.0358(7) Uani 1 1 d . U . . .
C40 C 0.8603(2) 0.3664(3) 0.2199(2) 0.0457(9) Uani 1 1 d . U . . .
H40 H 0.905728 0.330211 0.196712 0.055 Uiso 1 1 calc R U . . .
C41 C 0.8701(3) 0.4205(3) 0.2473(2) 0.0499(10) Uani 1 1 d . U . . .
H41 H 0.921876 0.420886 0.242949 0.060 Uiso 1 1 calc R U . . .
C42 C 0.8059(3) 0.4728(3) 0.2803(3) 0.0550(11) Uani 1 1 d . U . . .
H42 H 0.812242 0.510321 0.298576 0.066 Uiso 1 1 calc R U . . .
C43 C 0.7318(3) 0.4703(4) 0.2869(4) 0.088(2) Uani 1 1 d . U . . .
H43 H 0.686782 0.506254 0.310805 0.106 Uiso 1 1 calc R U . . .
C44 C 0.7206(3) 0.4172(3) 0.2598(3) 0.0693(16) Uani 1 1 d . U . . .
H44 H 0.668529 0.417229 0.264574 0.083 Uiso 1 1 calc R U . . .
C45 C 0.8175(2) 0.2118(2) 0.2320(2) 0.0388(8) Uani 1 1 d . U . . .
H45A H 0.821765 0.169364 0.210283 0.047 Uiso 1 1 calc R U . . .
H45B H 0.871539 0.210120 0.229285 0.047 Uiso 1 1 calc R U . . .
C46 C 0.7674(2) 0.2089(2) 0.3045(2) 0.0391(8) Uani 1 1 d . U . . .
H46A H 0.771104 0.246208 0.327955 0.047 Uiso 1 1 calc R U . . .
H46B H 0.711188 0.219689 0.307214 0.047 Uiso 1 1 calc R U . . .
C47 C 0.7942(2) 0.1355(2) 0.3385(2) 0.0410(8) Uani 1 1 d . U . . .
H47A H 0.851217 0.123790 0.333278 0.049 Uiso 1 1 calc R U . . .
H47B H 0.787912 0.098787 0.316126 0.049 Uiso 1 1 calc R U . . .
C48 C 0.7481(2) 0.1317(2) 0.4124(2) 0.0401(8) Uani 1 1 d . U . . .
H48A H 0.747819 0.173034 0.433156 0.048 Uiso 1 1 calc R U . . .
H48B H 0.776820 0.087443 0.432869 0.048 Uiso 1 1 calc R U . . .
C49 C 0.6126(2) 0.1264(2) 0.5224(2) 0.0380(7) Uani 1 1 d . U . . .
C50 C 0.6535(3) 0.0711(3) 0.5574(2) 0.0555(12) Uani 1 1 d . U . . .
H50 H 0.698194 0.034405 0.534199 0.067 Uiso 1 1 calc R U . . .
C51 C 0.6295(4) 0.0693(3) 0.6263(3) 0.0650(14) Uani 1 1 d . U . . .
H51 H 0.658139 0.031853 0.649886 0.078 Uiso 1 1 calc R U . . .
C52 C 0.5642(4) 0.1219(3) 0.6603(3) 0.0677(14) Uani 1 1 d . U . . .
H52 H 0.547437 0.120605 0.707323 0.081 Uiso 1 1 calc R U . . .
C53 C 0.5238(4) 0.1758(3) 0.6260(3) 0.0663(14) Uani 1 1 d . U . . .
H53 H 0.478679 0.211888 0.649536 0.080 Uiso 1 1 calc R U . . .
C54 C 0.5476(3) 0.1786(2) 0.5574(2) 0.0521(10) Uani 1 1 d . U . . .
H54 H 0.518943 0.216814 0.534377 0.063 Uiso 1 1 calc R U . . .
C55 C 0.6511(2) 0.04476(19) 0.40931(19) 0.0366(7) Uani 1 1 d . U . . .
C56 C 0.7205(3) -0.0105(2) 0.3884(2) 0.0510(10) Uani 1 1 d . U . . .
H56 H 0.768914 -0.005374 0.388311 0.061 Uiso 1 1 calc R U . . .
C57 C 0.7209(4) -0.0735(2) 0.3674(3) 0.0626(13) Uani 1 1 d . U . . .
H57 H 0.769111 -0.111175 0.353262 0.075 Uiso 1 1 calc R U . . .
C58 C 0.6516(4) -0.0813(3) 0.3671(3) 0.0642(14) Uani 1 1 d . U . . .
H58 H 0.652135 -0.123567 0.350921 0.077 Uiso 1 1 calc R U . . .
C59 C 0.5807(4) -0.0279(3) 0.3902(3) 0.0672(14) Uani 1 1 d . U . . .
H59 H 0.532319 -0.034446 0.391942 0.081 Uiso 1 1 calc R U . . .
C60 C 0.5804(3) 0.0355(2) 0.4109(3) 0.0550(11) Uani 1 1 d . U . . .
H60 H 0.531836 0.072563 0.426035 0.066 Uiso 1 1 calc R U . . .
C61 C 0.1588(2) 0.10391(19) 0.40344(19) 0.0358(7) Uani 1 1 d . U . . .
C62 C 0.1455(2) 0.1276(2) 0.4646(2) 0.0431(8) Uani 1 1 d . U . . .
H62 H 0.157439 0.169838 0.467229 0.052 Uiso 1 1 calc R U . . .
C63 C 0.1144(3) 0.0899(3) 0.5226(2) 0.0547(11) Uani 1 1 d . U . . .
H63 H 0.104353 0.107140 0.564589 0.066 Uiso 1 1 calc R U . . .
C64 C 0.0986(3) 0.0279(3) 0.5188(3) 0.0601(13) Uani 1 1 d . U . . .
H64 H 0.078859 0.001472 0.558223 0.072 Uiso 1 1 calc R U . . .
C65 C 0.1111(3) 0.0042(3) 0.4586(3) 0.0614(13) Uani 1 1 d . U . . .
H65 H 0.098652 -0.037952 0.456356 0.074 Uiso 1 1 calc R U . . .
C66 C 0.1418(3) 0.0411(2) 0.4005(2) 0.0507(10) Uani 1 1 d . U . . .
H66 H 0.151168 0.023734 0.358760 0.061 Uiso 1 1 calc R U . . .
C67 C 0.2813(2) 0.09514(18) 0.27503(19) 0.0362(7) Uani 1 1 d . U . . .
C68 C 0.3561(2) 0.0980(2) 0.2694(2) 0.0478(10) Uani 1 1 d . U . . .
H68 H 0.360566 0.132083 0.293311 0.057 Uiso 1 1 calc R U . . .
C69 C 0.4238(3) 0.0523(3) 0.2296(3) 0.0624(13) Uani 1 1 d . U . . .
H69 H 0.474490 0.054847 0.226047 0.075 Uiso 1 1 calc R U . . .
C70 C 0.4172(3) 0.0021(3) 0.1945(3) 0.0621(13) Uani 1 1 d . U . . .
H70 H 0.463545 -0.030193 0.167625 0.074 Uiso 1 1 calc R U . . .
C71 C 0.3441(3) -0.0006(3) 0.1989(3) 0.0573(12) Uani 1 1 d . U . . .
H71 H 0.340033 -0.034046 0.174036 0.069 Uiso 1 1 calc R U . . .
C72 C 0.2754(3) 0.0451(2) 0.2394(2) 0.0458(9) Uani 1 1 d . U . . .
H72 H 0.224917 0.042285 0.242700 0.055 Uiso 1 1 calc R U . . .
C73 C 0.1198(2) 0.17756(19) 0.28816(19) 0.0355(7) Uani 1 1 d . U . . .
H73A H 0.108583 0.132903 0.285166 0.043 Uiso 1 1 calc R U . . .
H73B H 0.070147 0.211094 0.314804 0.043 Uiso 1 1 calc R U . . .
C74 C 0.1471(2) 0.2113(2) 0.2189(2) 0.0406(8) Uani 1 1 d . U . . .
H74A H 0.185465 0.172972 0.188869 0.049 Uiso 1 1 calc R U . . .
H74B H 0.175100 0.245105 0.220257 0.049 Uiso 1 1 calc R U . . .
C75 C 0.0797(2) 0.2514(2) 0.1901(2) 0.0417(8) Uani 1 1 d . U . . .
H75A H 0.049162 0.218855 0.191229 0.050 Uiso 1 1 calc R U . . .
H75B H 0.043433 0.292418 0.217701 0.050 Uiso 1 1 calc R U . . .
C76 C 0.1114(3) 0.2792(2) 0.1187(2) 0.0453(9) Uani 1 1 d . U . . .
H76A H 0.069253 0.291139 0.097602 0.054 Uiso 1 1 calc R U . . .
H76B H 0.156486 0.240259 0.093920 0.054 Uiso 1 1 calc R U . . .
C77 C 0.1991(2) 0.3658(2) 0.02357(19) 0.0406(8) Uani 1 1 d . U . . .
C78 C 0.2244(3) 0.4265(3) 0.0015(3) 0.0581(12) Uani 1 1 d . U . . .
H78 H 0.214111 0.461241 0.031862 0.070 Uiso 1 1 calc R U . . .
C79 C 0.2646(3) 0.4362(4) -0.0652(3) 0.0691(15) Uani 1 1 d . U . . .
H79 H 0.281668 0.477701 -0.079815 0.083 Uiso 1 1 calc R U . . .
C80 C 0.2798(3) 0.3881(4) -0.1095(3) 0.0731(16) Uani 1 1 d . U . . .
H80 H 0.306658 0.396271 -0.154956 0.088 Uiso 1 1 calc R U . . .
C81 C 0.2564(4) 0.3265(4) -0.0889(3) 0.0749(16) Uani 1 1 d . U . . .
C82 C 0.2151(3) 0.3162(3) -0.0226(2) 0.0592(12) Uani 1 1 d . U . . .
H82 H 0.197583 0.274902 -0.008648 0.071 Uiso 1 1 calc R U . . .
C83 C 0.0566(2) 0.4356(2) 0.11747(18) 0.0363(7) Uani 1 1 d . U . . .
C84 C 0.0443(2) 0.4925(2) 0.1545(2) 0.0454(9) Uani 1 1 d . U . . .
H84 H 0.080562 0.489129 0.177323 0.054 Uiso 1 1 calc R U . . .
C85 C -0.0195(3) 0.5538(3) 0.1589(3) 0.0574(12) Uani 1 1 d . U . . .
H85 H -0.027423 0.592011 0.184709 0.069 Uiso 1 1 calc R U . . .
C86 C -0.0716(3) 0.5585(3) 0.1253(3) 0.0635(13) Uani 1 1 d . U . . .
H86 H -0.115471 0.600506 0.127827 0.076 Uiso 1 1 calc R U . . .
C87 C -0.0608(3) 0.5036(3) 0.0884(3) 0.0627(14) Uani 1 1 d . U . . .
H87 H -0.097420 0.507483 0.065804 0.075 Uiso 1 1 calc R U . . .
C88 C 0.0029(3) 0.4425(3) 0.0839(2) 0.0517(11) Uani 1 1 d . U . . .
H88 H 0.010228 0.404777 0.057712 0.062 Uiso 1 1 calc R U . . .
C89 C 0.5940(2) 0.1376(2) 0.2299(2) 0.0388(8) Uani 1 1 d . U . . .
H89 H 0.565504 0.105083 0.261147 0.047 Uiso 1 1 calc R U . . .
C90 C 0.5816(4) 0.1399(3) 0.1636(3) 0.0599(12) Uani 1 1 d . U . . .
H90A H 0.611296 0.169498 0.131320 0.090 Uiso 1 1 calc R U . . .
H90B H 0.525039 0.160695 0.168404 0.090 Uiso 1 1 calc R U . . .
H90C H 0.600408 0.091099 0.148082 0.090 Uiso 1 1 calc R U . . .
C91 C 0.6812(3) 0.1072(3) 0.2247(3) 0.0628(14) Uani 1 1 d . U . . .
H91A H 0.699739 0.055972 0.216188 0.094 Uiso 1 1 calc R U . . .
H91B H 0.688143 0.113537 0.266246 0.094 Uiso 1 1 calc R U . . .
H91C H 0.711955 0.132574 0.188188 0.094 Uiso 1 1 calc R U . . .
C92 C 0.3776(2) 0.1950(2) 0.43648(19) 0.0380(8) Uani 1 1 d . U . . .
H92 H 0.433821 0.180996 0.406858 0.046 Uiso 1 1 calc R U . . .
C93 C 0.3759(4) 0.2165(3) 0.5006(3) 0.0718(17) Uani 1 1 d . U . . .
H93A H 0.394861 0.258569 0.492668 0.108 Uiso 1 1 calc R U . . .
H93B H 0.410194 0.176716 0.520268 0.108 Uiso 1 1 calc R U . . .
H93C H 0.321475 0.228343 0.531016 0.108 Uiso 1 1 calc R U . . .
C94 C 0.3471(4) 0.1315(3) 0.4472(3) 0.0703(17) Uani 1 1 d . U . . .
H94A H 0.352439 0.116062 0.404243 0.105 Uiso 1 1 calc R U . . .
H94B H 0.291081 0.145084 0.474143 0.105 Uiso 1 1 calc R U . . .
H94C H 0.377708 0.092064 0.470055 0.105 Uiso 1 1 calc R U . . .
C95 C 0.0680(2) 0.4295(2) 0.35179(17) 0.0356(7) Uani 1 1 d . U . . .
H95 H 0.060578 0.424460 0.400391 0.043 Uiso 1 1 calc R U . . .
C96 C 0.0207(2) 0.3875(3) 0.3386(2) 0.0531(11) Uani 1 1 d . U . . .
H96A H 0.028445 0.389948 0.290944 0.080 Uiso 1 1 calc R U . . .
H96B H -0.035719 0.408112 0.362415 0.080 Uiso 1 1 calc R U . . .
H96C H 0.038757 0.337206 0.353836 0.080 Uiso 1 1 calc R U . . .
C97 C 0.0406(3) 0.5093(2) 0.3330(2) 0.0520(11) Uani 1 1 d . U . . .
H97A H 0.042585 0.515603 0.286459 0.078 Uiso 1 1 calc R U . . .
H97B H 0.075532 0.532948 0.339540 0.078 Uiso 1 1 calc R U . . .
H97C H -0.013845 0.530613 0.361061 0.078 Uiso 1 1 calc R U . . .
C98 C 0.4415(3) 0.6076(3) 0.3582(3) 0.0506(10) Uani 1 1 d . U . . .
H98 H 0.442423 0.574296 0.398197 0.061 Uiso 1 1 calc R U . . .
C99 C 0.5261(3) 0.5998(3) 0.3172(3) 0.0646(14) Uani 1 1 d . U . . .
H99A H 0.554543 0.549107 0.308385 0.097 Uiso 1 1 calc R U . . .
H99B H 0.551463 0.617675 0.341225 0.097 Uiso 1 1 calc R U . . .
H99C H 0.527591 0.627679 0.275084 0.097 Uiso 1 1 calc R U . . .
C100 C 0.3962(4) 0.6808(3) 0.3819(3) 0.0663(14) Uani 1 1 d . U . . .
H10A H 0.392701 0.714756 0.343838 0.100 Uiso 1 1 calc R U . . .
H10B H 0.423306 0.694768 0.407078 0.100 Uiso 1 1 calc R U . . .
H10C H 0.342788 0.681459 0.410425 0.100 Uiso 1 1 calc R U . . .
C101 C 0.5659(3) 0.4805(2) 0.1141(2) 0.0571(13) Uani 1 1 d . U . . .
H101 H 0.603818 0.485065 0.135132 0.069 Uiso 1 1 calc R U . . .
C102 C 0.6180(6) 0.4581(4) 0.0484(3) 0.111(3) Uani 1 1 d . U . . .
H10D H 0.614255 0.489854 0.010858 0.133 Uiso 1 1 calc R U . . .
H10E H 0.655673 0.411694 0.042956 0.133 Uiso 1 1 calc R U . . .
C103 C 0.5106(5) 0.5496(3) 0.1206(4) 0.126(4) Uani 1 1 d . U . . .
H10F H 0.507813 0.580594 0.082479 0.151 Uiso 1 1 calc R U . . .
H10G H 0.476027 0.565301 0.163185 0.151 Uiso 1 1 calc R U . . .
C104 C 0.5297(3) 0.4081(2) 0.4310(2) 0.0465(9) Uani 1 1 d . U . . .
H104 H 0.526410 0.458937 0.414707 0.056 Uiso 1 1 calc R U . . .
C105 C 0.6096(3) 0.3726(4) 0.4415(3) 0.0687(15) Uani 1 1 d . U . . .
H10H H 0.651671 0.372022 0.399108 0.103 Uiso 1 1 calc R U . . .
H10I H 0.613123 0.323201 0.459189 0.103 Uiso 1 1 calc R U . . .
H10J H 0.615594 0.399498 0.472897 0.103 Uiso 1 1 calc R U . . .
C106 C 0.4626(3) 0.4089(3) 0.4955(3) 0.0669(15) Uani 1 1 d . U . . .
H10K H 0.411758 0.434682 0.487946 0.100 Uiso 1 1 calc R U . . .
H10L H 0.469182 0.433158 0.528642 0.100 Uiso 1 1 calc R U . . .
H10M H 0.463694 0.359515 0.511546 0.100 Uiso 1 1 calc R U . . .
C107 C 0.2040(3) 0.4468(4) 0.5598(2) 0.0752(19) Uani 1 1 d . U . . .
H10N H 0.255768 0.412181 0.558113 0.113 Uiso 1 1 calc R U . . .
H10O H 0.162288 0.431209 0.594711 0.113 Uiso 1 1 calc R U . . .
H10P H 0.202771 0.494143 0.569407 0.113 Uiso 1 1 calc R U . . .
C108 C 0.2125(3) 0.5630(2) 0.1800(2) 0.0493(10) Uani 1 1 d . U . . .
H108 H 0.190136 0.521740 0.190872 0.059 Uiso 1 1 calc R U . . .
C109 C 0.2545(4) 0.5649(4) 0.1071(3) 0.0739(16) Uani 1 1 d . U . . .
H10Q H 0.215997 0.575976 0.083011 0.111 Uiso 1 1 calc R U . . .
H10R H 0.293649 0.518052 0.094647 0.111 Uiso 1 1 calc R U . . .
H10S H 0.281476 0.601959 0.095761 0.111 Uiso 1 1 calc R U . . .
C110 C 0.1443(3) 0.6309(3) 0.2010(4) 0.0794(19) Uani 1 1 d . U . . .
H11A H 0.164161 0.672593 0.187727 0.119 Uiso 1 1 calc R U . . .
H11B H 0.120088 0.628568 0.249166 0.119 Uiso 1 1 calc R U . . .
H11C H 0.104665 0.635270 0.179517 0.119 Uiso 1 1 calc R U . . .
C114 C 0.6446(9) -0.0777(9) 0.1918(8) 0.176(6) Uani 1 1 d . U . . .
H21D H 0.675335 -0.055456 0.206219 0.265 Uiso 1 1 calc R U . . .
H21E H 0.660254 -0.129514 0.202510 0.265 Uiso 1 1 calc R U . . .
H21F H 0.588002 -0.056721 0.214703 0.265 Uiso 1 1 calc R U . . .
C111 C 0.4187(2) 0.2812(2) 0.10511(18) 0.0452(9) Uani 1 1 d . U . . .
H111 H 0.474175 0.265141 0.107077 0.054 Uiso 1 1 calc R U . . .
C112 C 0.3978(5) 0.2159(3) 0.0968(3) 0.082(2) Uani 1 1 d . U . . .
H11D H 0.343633 0.231020 0.094426 0.124 Uiso 1 1 calc R U . . .
H11E H 0.401438 0.181754 0.134623 0.124 Uiso 1 1 calc R U . . .
H11F H 0.434821 0.192936 0.055837 0.124 Uiso 1 1 calc R U . . .
C113 C 0.4139(3) 0.3349(3) 0.0481(2) 0.0659(15) Uani 1 1 d . U . . .
H11G H 0.444868 0.310935 0.006375 0.099 Uiso 1 1 calc R U . . .
H11H H 0.435275 0.372730 0.051245 0.099 Uiso 1 1 calc R U . . .
H11I H 0.358464 0.356241 0.049380 0.099 Uiso 1 1 calc R U . . .
C1_1 C 0.0055(4) 1.0318(4) 0.7518(4) 0.0891(18) Uani 1 1 d D U . . .
F1_1 F -0.0268(5) 1.0539(5) 0.8149(4) 0.216(4) Uani 1 1 d D U . . .
F2_1 F -0.0246(4) 1.0947(3) 0.7259(5) 0.198(3) Uani 1 1 d D U . . .
F3_1 F 0.0788(3) 1.0177(3) 0.7358(4) 0.176(3) Uani 1 1 d D U . . .
S1_1 S -0.03123(9) 0.96728(10) 0.74234(11) 0.0886(6) Uani 1 1 d D U . . .
O1_1 O 0.0049(4) 0.9050(4) 0.7763(6) 0.220(4) Uani 1 1 d D U . . .
O2_1 O -0.1140(2) 0.9903(3) 0.7676(3) 0.0966(16) Uani 1 1 d D U . . .
O3_1 O 0.0083(5) 0.9465(6) 0.6787(4) 0.205(4) Uani 1 1 d D U . . .
C1_2 C 0.2954(5) 0.3003(4) 0.7102(4) 0.096(2) Uani 1 1 d D U . . .
F1_2 F 0.2918(4) 0.3567(4) 0.7369(4) 0.161(2) Uani 1 1 d D U . . .
F2_2 F 0.3224(4) 0.3070(5) 0.6467(3) 0.182(3) Uani 1 1 d D U . . .
F3_2 F 0.3401(4) 0.2484(4) 0.7359(4) 0.168(3) Uani 1 1 d D U . . .
S1_2 S 0.19815(19) 0.29036(16) 0.73370(18) 0.1358(10) Uani 1 1 d D U . . .
O1_2 O 0.1791(5) 0.2800(5) 0.8072(4) 0.157(3) Uani 1 1 d D U . . .
O2_2 O 0.1568(4) 0.3552(4) 0.7083(3) 0.141(3) Uani 1 1 d D U . . .
O3_2 O 0.2099(4) 0.2229(4) 0.7101(5) 0.174(4) Uani 1 1 d D U . . .

loop_
_atom_site_aniso_label
_atom_site_aniso_U_11
_atom_site_aniso_U_22
_atom_site_aniso_U_33
_atom_site_aniso_U_23
_atom_site_aniso_U_13
_atom_site_aniso_U_12
Ag1 0.03717(14) 0.04934(16) 0.04240(15) 0.00124(12) -0.01763(12) -0.01221(12)
Ag2 0.04377(15) 0.02536(12) 0.04255(15) -0.00053(10) -0.00261(12) -0.00867(11)
Ag3 0.03435(13) 0.03510(13) 0.03859(13) -0.00791(10) -0.01254(10) -0.00848(10)
Ag4 0.03195(12) 0.03582(13) 0.03175(12) 0.00005(10) -0.00995(9) -0.01164(10)
Ag5 0.03190(12) 0.03120(12) 0.03347(12) -0.00048(9) -0.01119(9) -0.01000(9)
Ag6 0.02774(12) 0.02869(12) 0.04585(14) 0.00514(10) -0.01673(10) -0.00611(9)
Ag7 0.02789(12) 0.04210(14) 0.04467(14) -0.00242(12) -0.01519(10) -0.00977(10)
O7 0.38(2) 0.40(2) 0.232(13) 0.051(17) -0.082(16) -0.21(2)
Ag9 0.03009(12) 0.03581(13) 0.03549(12) 0.00228(10) -0.01699(10) -0.01139(10)
Ag10 0.02867(12) 0.02429(11) 0.04347(14) -0.00532(10) -0.00659(10) -0.00426(9)
Ag11 0.03542(13) 0.03509(13) 0.03394(12) -0.00044(10) -0.01452(10) -0.01108(10)
S1 0.0258(4) 0.0325(4) 0.0426(4) -0.0090(3) -0.0094(3) -0.0081(3)
S2 0.0459(5) 0.0306(4) 0.0490(5) 0.0071(4) -0.0237(4) -0.0173(4)
S3 0.0275(4) 0.0338(4) 0.0321(4) -0.0013(3) -0.0058(3) -0.0076(3)
S4 0.0294(4) 0.0317(4) 0.0434(4) -0.0026(3) -0.0160(3) -0.0077(3)
S5 0.0234(3) 0.0445(5) 0.0307(4) -0.0050(3) -0.0099(3) -0.0056(3)
S6 0.0240(3) 0.0268(3) 0.0314(4) -0.0021(3) -0.0093(3) -0.0066(3)
S7 0.0270(3) 0.0278(3) 0.0349(4) 0.0037(3) -0.0131(3) -0.0090(3)
S8 0.0315(4) 0.0259(3) 0.0395(4) -0.0023(3) -0.0186(3) -0.0041(3)
Ag8 0.03257(12) 0.02750(11) 0.04673(14) -0.00068(10) -0.01587(11) -0.01140(10)
S9 0.0285(4) 0.0267(3) 0.0331(4) -0.0011(3) -0.0081(3) -0.0075(3)
P1 0.0262(4) 0.0249(4) 0.0301(4) -0.0019(3) -0.0044(3) -0.0050(3)
P2 0.0352(4) 0.0272(4) 0.0336(4) -0.0004(3) -0.0069(3) -0.0098(3)
P3 0.0254(4) 0.0445(5) 0.0410(5) 0.0002(4) -0.0114(3) -0.0114(4)
P4 0.0308(4) 0.0268(4) 0.0435(5) 0.0034(3) -0.0173(4) -0.0058(3)
P5 0.0327(4) 0.0242(4) 0.0425(5) 0.0028(3) -0.0162(4) -0.0111(3)
P6 0.0310(4) 0.0410(5) 0.0350(4) 0.0024(4) -0.0172(3) -0.0117(4)
C2 0.0308(18) 0.065(3) 0.043(2) -0.008(2) -0.0027(15) -0.0101(18)
C3 0.0364(18) 0.0356(18) 0.0386(18) -0.0036(15) -0.0004(14) -0.0090(14)
C5 0.058(2) 0.044(2) 0.0333(17) -0.0013(15) -0.0096(16) -0.0208(18)
C6 0.064(3) 0.056(3) 0.044(2) -0.011(2) -0.008(2) -0.022(2)
C7 0.089(4) 0.082(4) 0.042(2) -0.015(2) -0.006(2) -0.047(3)
C8 0.105(5) 0.127(6) 0.048(3) -0.013(3) -0.029(3) -0.050(5)
C9 0.082(5) 0.238(12) 0.068(4) -0.040(6) -0.043(4) -0.012(6)
C10 0.059(3) 0.137(6) 0.060(3) -0.035(4) -0.025(3) 0.000(4)
C11 0.0370(18) 0.0356(18) 0.0407(19) -0.0063(15) -0.0028(14) -0.0113(15)
C12 0.042(2) 0.080(4) 0.071(3) 0.007(3) -0.015(2) -0.020(2)
C13 0.049(3) 0.115(6) 0.100(5) 0.015(4) -0.022(3) -0.034(3)
C14 0.047(3) 0.087(4) 0.092(4) -0.018(3) 0.000(3) -0.034(3)
C15 0.068(3) 0.059(3) 0.064(3) -0.014(2) 0.010(2) -0.039(3)
C16 0.055(2) 0.040(2) 0.049(2) -0.0022(17) -0.0045(19) -0.0231(19)
C17 0.0360(17) 0.0270(15) 0.0346(16) 0.0027(13) -0.0066(13) -0.0065(13)
C18 0.047(2) 0.0266(15) 0.0397(18) -0.0036(14) -0.0074(15) -0.0125(14)
C19 0.0404(18) 0.0333(16) 0.0353(17) -0.0002(14) -0.0115(14) -0.0134(14)
C20 0.0336(16) 0.0310(16) 0.0355(16) 0.0023(13) -0.0087(13) -0.0077(13)
C21 0.0312(16) 0.0274(15) 0.0385(17) -0.0031(13) -0.0077(13) -0.0083(12)
C22 0.058(3) 0.083(4) 0.049(2) 0.009(2) -0.026(2) -0.037(3)
C23 0.073(4) 0.104(5) 0.077(4) 0.023(3) -0.049(3) -0.047(4)
C24 0.042(2) 0.065(3) 0.088(4) 0.002(3) -0.027(2) -0.024(2)
C25 0.036(2) 0.051(2) 0.061(3) -0.011(2) -0.0032(18) -0.0168(18)
C26 0.0319(17) 0.043(2) 0.0436(19) -0.0068(16) -0.0048(14) -0.0133(15)
C27 0.0241(14) 0.0321(15) 0.0336(15) -0.0027(13) -0.0052(12) -0.0083(12)
C28 0.0355(18) 0.0373(18) 0.0396(18) -0.0012(15) -0.0131(14) -0.0069(14)
C29 0.052(2) 0.062(3) 0.040(2) 0.0020(19) -0.0197(18) -0.023(2)
C30 0.038(2) 0.077(3) 0.0380(19) -0.0145(19) -0.0070(15) -0.026(2)
C31 0.0347(19) 0.053(2) 0.049(2) -0.0211(18) -0.0009(16) -0.0171(17)
C32 0.0301(16) 0.0351(17) 0.0464(19) -0.0118(15) -0.0087(14) -0.0047(14)
C33 0.039(2) 0.063(3) 0.0407(19) -0.0013(18) -0.0130(16) -0.0207(19)
C34 0.080(4) 0.070(4) 0.069(4) -0.001(3) 0.014(3) -0.005(3)
C35 0.098(6) 0.109(6) 0.079(5) -0.011(4) 0.030(4) -0.018(5)
C36 0.076(4) 0.121(5) 0.046(3) 0.001(3) 0.001(3) -0.045(4)
C37 0.071(3) 0.099(4) 0.046(3) 0.020(3) -0.021(2) -0.038(3)
C38 0.049(3) 0.087(4) 0.050(2) 0.010(2) -0.018(2) -0.018(3)
C39 0.0267(15) 0.0449(19) 0.0356(16) 0.0049(14) -0.0095(13) -0.0139(14)
C40 0.0279(17) 0.061(3) 0.050(2) -0.0062(19) -0.0139(15) -0.0124(17)
C41 0.038(2) 0.071(3) 0.051(2) 0.001(2) -0.0178(17) -0.027(2)
C42 0.052(3) 0.055(3) 0.066(3) -0.007(2) -0.020(2) -0.023(2)
C43 0.038(2) 0.076(4) 0.150(7) -0.057(4) -0.022(3) -0.002(3)
C44 0.028(2) 0.071(3) 0.110(5) -0.034(3) -0.012(2) -0.012(2)
C45 0.0246(15) 0.046(2) 0.0444(19) 0.0008(16) -0.0114(14) -0.0096(14)
C46 0.0268(16) 0.0421(19) 0.047(2) 0.0016(16) -0.0138(14) -0.0082(14)
C47 0.0280(16) 0.0375(18) 0.056(2) 0.0028(16) -0.0147(15) -0.0080(14)
C48 0.0330(17) 0.0396(19) 0.050(2) 0.0072(16) -0.0212(15) -0.0093(15)
C49 0.0394(18) 0.0321(16) 0.0448(19) 0.0013(14) -0.0197(15) -0.0086(14)
C50 0.055(3) 0.048(2) 0.048(2) 0.0073(19) -0.017(2) 0.000(2)
C51 0.074(3) 0.063(3) 0.050(3) 0.010(2) -0.026(2) -0.010(3)
C52 0.082(4) 0.071(3) 0.044(2) -0.004(2) -0.016(2) -0.017(3)
C53 0.077(4) 0.055(3) 0.053(3) -0.011(2) -0.011(2) -0.008(3)
C54 0.051(2) 0.041(2) 0.057(2) -0.0015(19) -0.017(2) -0.0049(18)
C55 0.0422(19) 0.0274(15) 0.0399(18) 0.0041(13) -0.0174(15) -0.0082(14)
C56 0.053(2) 0.0317(18) 0.060(3) 0.0002(18) -0.015(2) -0.0063(17)
C57 0.076(3) 0.034(2) 0.061(3) -0.005(2) -0.009(3) -0.007(2)
C58 0.104(4) 0.038(2) 0.056(3) -0.004(2) -0.028(3) -0.024(2)
C59 0.081(4) 0.050(3) 0.090(4) 0.000(3) -0.043(3) -0.030(3)
C60 0.053(3) 0.037(2) 0.084(3) -0.006(2) -0.031(2) -0.0133(18)
C61 0.0341(17) 0.0297(16) 0.0438(18) 0.0050(14) -0.0163(14) -0.0085(13)
C62 0.0368(19) 0.044(2) 0.044(2) 0.0000(16) -0.0131(16) -0.0074(16)
C63 0.040(2) 0.065(3) 0.045(2) 0.004(2) -0.0101(17) -0.003(2)
C64 0.042(2) 0.061(3) 0.061(3) 0.025(2) -0.012(2) -0.013(2)
C65 0.065(3) 0.046(2) 0.073(3) 0.017(2) -0.017(3) -0.030(2)
C66 0.063(3) 0.037(2) 0.055(2) 0.0096(18) -0.018(2) -0.0254(19)
C67 0.0361(17) 0.0261(15) 0.0456(19) 0.0053(14) -0.0132(14) -0.0111(13)
C68 0.0378(19) 0.042(2) 0.063(3) -0.0081(19) -0.0065(18) -0.0191(17)
C69 0.041(2) 0.053(3) 0.084(4) -0.005(2) -0.003(2) -0.017(2)
C70 0.053(3) 0.045(2) 0.067(3) -0.010(2) 0.009(2) -0.016(2)
C71 0.065(3) 0.042(2) 0.062(3) -0.013(2) -0.012(2) -0.016(2)
C72 0.047(2) 0.0359(19) 0.055(2) -0.0043(17) -0.0136(18) -0.0154(17)
C73 0.0338(17) 0.0316(16) 0.0481(19) 0.0046(14) -0.0189(15) -0.0153(13)
C74 0.0357(18) 0.044(2) 0.0446(19) 0.0056(16) -0.0168(15) -0.0148(16)
C75 0.0406(19) 0.043(2) 0.053(2) 0.0095(17) -0.0256(17) -0.0208(16)
C76 0.056(2) 0.050(2) 0.044(2) 0.0064(17) -0.0280(18) -0.0245(19)
C77 0.0283(16) 0.056(2) 0.0373(17) 0.0002(16) -0.0153(14) -0.0081(15)
C78 0.050(3) 0.072(3) 0.052(2) 0.006(2) -0.011(2) -0.027(2)
C79 0.047(3) 0.087(4) 0.066(3) 0.022(3) -0.013(2) -0.029(3)
C80 0.049(3) 0.105(5) 0.047(3) 0.011(3) -0.004(2) -0.017(3)
C81 0.067(3) 0.097(4) 0.047(3) -0.008(3) -0.009(2) -0.014(3)
C82 0.058(3) 0.065(3) 0.047(2) -0.005(2) -0.010(2) -0.015(2)
C83 0.0312(16) 0.049(2) 0.0330(16) 0.0082(15) -0.0155(13) -0.0159(15)
C84 0.0344(18) 0.048(2) 0.054(2) 0.0033(18) -0.0170(17) -0.0118(16)
C85 0.044(2) 0.049(2) 0.069(3) -0.002(2) -0.014(2) -0.0056(19)
C86 0.037(2) 0.069(3) 0.065(3) 0.012(2) -0.015(2) 0.000(2)
C87 0.039(2) 0.092(4) 0.051(2) 0.012(2) -0.0245(19) -0.008(2)
C88 0.038(2) 0.075(3) 0.044(2) 0.005(2) -0.0225(17) -0.013(2)
C89 0.0381(18) 0.0345(17) 0.048(2) -0.0069(15) -0.0181(16) -0.0090(14)
C90 0.073(3) 0.054(3) 0.061(3) -0.004(2) -0.030(3) -0.020(2)
C91 0.043(2) 0.054(3) 0.091(4) -0.030(3) -0.031(2) 0.009(2)
C92 0.0307(16) 0.0382(18) 0.0424(18) 0.0115(15) -0.0154(14) -0.0087(14)
C93 0.112(5) 0.060(3) 0.076(3) 0.027(3) -0.071(4) -0.038(3)
C94 0.106(5) 0.040(2) 0.097(4) 0.028(3) -0.071(4) -0.034(3)
C95 0.0262(15) 0.0445(19) 0.0299(15) -0.0047(14) -0.0047(12) -0.0057(14)
C96 0.0289(18) 0.077(3) 0.055(2) -0.010(2) -0.0065(17) -0.022(2)
C97 0.039(2) 0.044(2) 0.047(2) 0.0009(18) -0.0044(17) 0.0079(17)
C98 0.048(2) 0.054(2) 0.061(3) -0.011(2) -0.024(2) -0.0177(19)
C99 0.036(2) 0.078(4) 0.092(4) -0.012(3) -0.028(2) -0.021(2)
C100 0.074(4) 0.061(3) 0.081(4) -0.019(3) -0.042(3) -0.017(3)
C101 0.051(2) 0.044(2) 0.051(2) 0.0114(19) 0.0066(19) -0.0126(19)
C102 0.139(7) 0.071(4) 0.063(4) -0.001(3) 0.026(4) -0.018(4)
C103 0.155(7) 0.042(3) 0.082(4) 0.007(3) 0.062(5) -0.013(4)
C104 0.062(3) 0.0364(19) 0.055(2) -0.0030(17) -0.036(2) -0.0147(18)
C105 0.053(3) 0.103(5) 0.071(3) -0.014(3) -0.035(3) -0.029(3)
C106 0.056(3) 0.092(4) 0.059(3) -0.035(3) -0.029(2) -0.004(3)
C107 0.052(3) 0.122(5) 0.037(2) 0.021(3) -0.011(2) -0.021(3)
C108 0.047(2) 0.044(2) 0.070(3) 0.016(2) -0.035(2) -0.0212(18)
C109 0.098(5) 0.075(4) 0.061(3) 0.006(3) -0.048(3) -0.022(3)
C110 0.054(3) 0.052(3) 0.125(6) 0.016(3) -0.036(3) -0.007(2)
C114 0.150(12) 0.185(14) 0.202(12) -0.072(12) -0.073(11) -0.014(10)
C111 0.0379(19) 0.054(2) 0.0288(16) -0.0019(16) -0.0073(14) 0.0021(17)
C112 0.125(6) 0.053(3) 0.054(3) -0.020(2) -0.016(3) -0.012(3)
C113 0.052(3) 0.084(4) 0.037(2) 0.010(2) -0.0045(19) -0.005(3)
C1_1 0.065(3) 0.082(4) 0.131(5) -0.029(3) -0.035(3) -0.022(3)
F1_1 0.191(7) 0.291(9) 0.215(6) -0.157(6) -0.035(5) -0.101(7)
F2_1 0.128(5) 0.109(4) 0.363(10) 0.058(6) -0.107(6) -0.041(4)
F3_1 0.066(3) 0.131(4) 0.342(9) -0.102(5) -0.053(4) -0.014(3)
S1_1 0.0481(7) 0.0849(11) 0.1358(15) -0.0614(11) -0.0178(8) -0.0099(7)
O1_1 0.082(4) 0.101(5) 0.425(11) 0.082(7) -0.075(6) -0.012(4)
O2_1 0.045(2) 0.074(3) 0.172(5) -0.039(3) -0.036(3) -0.0023(19)
O3_1 0.128(6) 0.306(10) 0.212(6) -0.184(7) -0.006(5) -0.076(6)
C1_2 0.100(4) 0.103(5) 0.096(4) -0.024(4) -0.040(4) -0.026(4)
F1_2 0.172(6) 0.148(5) 0.182(6) -0.036(4) -0.032(5) -0.084(4)
F2_2 0.146(5) 0.257(8) 0.109(4) -0.004(4) -0.048(4) -0.011(5)
F3_2 0.128(5) 0.205(6) 0.182(6) -0.002(5) -0.092(5) -0.021(4)
S1_2 0.132(2) 0.1140(19) 0.183(3) -0.0486(19) -0.084(2) -0.0096(16)
O1_2 0.175(7) 0.194(8) 0.124(5) 0.017(5) -0.058(5) -0.084(6)
O2_2 0.144(5) 0.112(4) 0.131(5) -0.014(4) -0.068(4) 0.037(4)
O3_2 0.120(5) 0.124(5) 0.311(10) -0.134(6) -0.095(6) 0.004(4)

loop_
_atom_type_symbol
_atom_type_description
_atom_type_scat_dispersion_real
_atom_type_scat_dispersion_imag
_atom_type_scat_source
C C 0.0033 0.0016 'International Tables Vol C Tables 4.2.6.8 and 6.1.1.4'
H H 0.0000 0.0000 'International Tables Vol C Tables 4.2.6.8 and 6.1.1.4'
O O 0.0106 0.0060 'International Tables Vol C Tables 4.2.6.8 and 6.1.1.4'
F F 0.0171 0.0103 'International Tables Vol C Tables 4.2.6.8 and 6.1.1.4'
S S 0.1246 0.1234 'International Tables Vol C Tables 4.2.6.8 and 6.1.1.4'
Ag Ag -0.8971 1.1015 'International Tables Vol C Tables 4.2.6.8 and 6.1.1.4'
P P 0.1023 0.0942 'International Tables Vol C Tables 4.2.6.8 and 6.1.1.4'

loop_
_geom_angle_atom_site_label_1
_geom_angle_atom_site_label_2
_geom_angle_atom_site_label_3
_geom_angle
_geom_angle_site_symmetry_1
_geom_angle_site_symmetry_3
_geom_angle_publ_flag
S2 Ag1 S5 122.72(3) . . ?
S2 Ag1 S3 125.30(3) . . ?
S5 Ag1 S3 111.97(3) . . ?
S2 Ag1 Ag4 90.49(3) . . ?
S5 Ag1 Ag4 129.31(2) . . ?
S3 Ag1 Ag4 52.29(2) . . ?
S2 Ag1 Ag3 51.91(2) . . ?
S5 Ag1 Ag3 91.87(2) . . ?
S3 Ag1 Ag3 131.40(2) . . ?
Ag4 Ag1 Ag3 79.607(11) . . ?
S2 Ag1 Ag11 128.96(3) . . ?
S5 Ag1 Ag11 48.35(2) . . ?
S3 Ag1 Ag11 87.95(2) . . ?
Ag4 Ag1 Ag11 81.227(11) . . ?
Ag3 Ag1 Ag11 77.099(11) . . ?
P2 Ag2 S2 134.91(4) . . ?
P2 Ag2 S1 138.08(3) . . ?
S2 Ag2 S1 86.56(3) . . ?
P2 Ag2 Ag10 133.42(3) . . ?
S2 Ag2 Ag10 72.61(3) . . ?
S1 Ag2 Ag10 52.92(2) . . ?
S9 Ag3 S6 129.09(3) . . ?
S9 Ag3 S2 120.72(3) . . ?
S6 Ag3 S2 109.76(3) . . ?
S9 Ag3 Ag10 52.81(2) . . ?
S6 Ag3 Ag10 149.91(2) . . ?
S2 Ag3 Ag10 73.58(2) . . ?
S9 Ag3 Ag1 122.12(2) . . ?
S6 Ag3 Ag1 94.04(2) . . ?
S2 Ag3 Ag1 50.62(3) . . ?
Ag10 Ag3 Ag1 109.001(12) . . ?
S9 Ag3 Ag5 50.71(2) . . ?
S6 Ag3 Ag5 109.72(2) . . ?
S2 Ag3 Ag5 119.08(3) . . ?
Ag10 Ag3 Ag5 92.771(11) . . ?
Ag1 Ag3 Ag5 82.263(11) . . ?
S1 Ag4 S3 126.06(3) . . ?
S1 Ag4 S8 119.43(3) . . ?
S3 Ag4 S8 113.85(3) . . ?
S1 Ag4 Ag5 100.31(2) . . ?
S3 Ag4 Ag5 118.78(2) . . ?
S8 Ag4 Ag5 52.36(2) . . ?
S1 Ag4 Ag1 98.16(2) . . ?
S3 Ag4 Ag1 52.68(2) . . ?
S8 Ag4 Ag1 126.71(2) . . ?
Ag5 Ag4 Ag1 86.916(12) . . ?
S8 Ag5 S7 130.77(3) . . ?
S8 Ag5 S9 122.18(3) . . ?
S7 Ag5 S9 105.99(3) . . ?
S8 Ag5 Ag4 54.70(2) . . ?
S7 Ag5 Ag4 137.27(2) . . ?
S9 Ag5 Ag4 92.96(2) . . ?
S8 Ag5 Ag11 99.14(2) . . ?
S7 Ag5 Ag11 52.56(2) . . ?
S9 Ag5 Ag11 127.43(2) . . ?
Ag4 Ag5 Ag11 85.426(11) . . ?
S8 Ag5 Ag3 134.02(2) . . ?
S7 Ag5 Ag3 84.39(2) . . ?
S9 Ag5 Ag3 49.52(2) . . ?
Ag4 Ag5 Ag3 79.487(10) . . ?
Ag11 Ag5 Ag3 78.815(10) . . ?
P4 Ag6 S8 140.51(3) . . ?
P4 Ag6 S4 129.05(3) . . ?
S8 Ag6 S4 88.11(3) . . ?
P3 Ag7 S3 132.96(3) . . ?
P3 Ag7 S4 129.42(3) . . ?
S3 Ag7 S4 97.57(3) . . ?
P6 Ag9 S5 132.54(3) . . ?
P6 Ag9 S6 139.55(3) . . ?
S5 Ag9 S6 87.70(3) . . ?
P1 Ag10 S9 132.24(3) . . ?
P1 Ag10 S1 134.20(3) . . ?
S9 Ag10 S1 89.90(3) . . ?
P1 Ag10 Ag3 128.98(3) . . ?
S9 Ag10 Ag3 51.73(2) . . ?
S1 Ag10 Ag3 88.74(2) . . ?
P1 Ag10 Ag2 97.59(2) . . ?
S9 Ag10 Ag2 128.65(2) . . ?
S1 Ag10 Ag2 51.67(2) . . ?
Ag3 Ag10 Ag2 90.142(11) . . ?
S5 Ag11 S4 123.92(3) . . ?
S5 Ag11 S7 123.99(3) . . ?
S4 Ag11 S7 112.07(3) . . ?
S5 Ag11 Ag5 123.74(2) . . ?
S4 Ag11 Ag5 89.00(2) . . ?
S7 Ag11 Ag5 51.80(2) . . ?
S5 Ag11 Ag1 49.05(2) . . ?
S4 Ag11 Ag1 104.33(2) . . ?
S7 Ag11 Ag1 117.97(2) . . ?
Ag5 Ag11 Ag1 81.698(11) . . ?
S5 Ag11 Ag8 79.60(2) . . ?
S4 Ag11 Ag8 149.62(2) . . ?
S7 Ag11 Ag8 49.23(2) . . ?
Ag5 Ag11 Ag8 92.387(10) . . ?
Ag1 Ag11 Ag8 105.892(11) . . ?
C98 S1 Ag4 107.43(15) . . ?
C98 S1 Ag2 126.08(16) . . ?
Ag4 S1 Ag2 116.66(4) . . ?
C98 S1 Ag10 108.40(16) . . ?
Ag4 S1 Ag10 119.78(4) . . ?
Ag2 S1 Ag10 75.41(3) . . ?
C108 S2 Ag1 107.92(16) . . ?
C108 S2 Ag2 115.34(14) . . ?
Ag1 S2 Ag2 119.74(4) . . ?
C108 S2 Ag3 109.55(15) . . ?
Ag1 S2 Ag3 77.47(3) . . ?
Ag2 S2 Ag3 120.87(4) . . ?
C101 S3 Ag4 103.44(17) . . ?
C101 S3 Ag7 114.69(17) . . ?
Ag4 S3 Ag7 89.13(3) . . ?
C101 S3 Ag1 112.60(17) . . ?
Ag4 S3 Ag1 75.03(2) . . ?
Ag7 S3 Ag1 132.41(4) . . ?
C89 S4 Ag11 110.68(13) . . ?
C89 S4 Ag6 112.20(13) . . ?
Ag11 S4 Ag6 109.67(4) . . ?
C89 S4 Ag7 110.78(14) . . ?
Ag11 S4 Ag7 117.24(3) . . ?
Ag6 S4 Ag7 95.45(3) . . ?
C111 S5 Ag11 112.89(13) . . ?
C111 S5 Ag1 107.56(16) . . ?
Ag11 S5 Ag1 82.60(3) . . ?
C111 S5 Ag9 112.99(14) . . ?
Ag11 S5 Ag9 127.00(4) . . ?
Ag1 S5 Ag9 107.13(3) . . ?
C95 S6 Ag3 108.17(13) . . ?
C95 S6 Ag8 111.92(13) . . ?
Ag3 S6 Ag8 112.30(3) . . ?
C95 S6 Ag9 115.77(12) . . ?
Ag3 S6 Ag9 115.36(3) . . ?
Ag8 S6 Ag9 92.71(3) . . ?
C92 S7 Ag5 104.67(13) . . ?
C92 S7 Ag8 120.99(13) . . ?
Ag5 S7 Ag8 132.67(3) . . ?
C92 S7 Ag11 104.77(13) . . ?
Ag5 S7 Ag11 75.63(2) . . ?
Ag8 S7 Ag11 81.07(3) . . ?
C104 S8 Ag5 109.08(16) . . ?
C104 S8 Ag6 115.84(14) . . ?
Ag5 S8 Ag6 95.27(3) . . ?
C104 S8 Ag4 111.07(14) . . ?
Ag5 S8 Ag4 72.94(2) . . ?
Ag6 S8 Ag4 132.88(4) . . ?
P5 Ag8 S7 131.14(3) . . ?
P5 Ag8 S6 130.34(3) . . ?
S7 Ag8 S6 98.51(3) . . ?
P5 Ag8 Ag11 121.19(3) . . ?
S7 Ag8 Ag11 49.71(2) . . ?
S6 Ag8 Ag11 87.59(2) . . ?
C3 S9 Ag3 101.65(14) . . ?
C3 S9 Ag10 121.37(13) . . ?
Ag3 S9 Ag10 75.47(3) . . ?
C3 S9 Ag5 107.46(13) . . ?
Ag3 S9 Ag5 79.77(3) . . ?
Ag10 S9 Ag5 128.44(4) . . ?
C27 P1 C21 102.75(16) . . ?
C27 P1 C20 105.96(17) . . ?
C21 P1 C20 103.38(17) . . ?
C27 P1 Ag10 109.97(11) . . ?
C21 P1 Ag10 118.30(11) . . ?
C20 P1 Ag10 115.14(12) . . ?
C5 P2 C11 104.5(2) . . ?
C5 P2 C17 104.87(19) . . ?
C11 P2 C17 104.39(18) . . ?
C5 P2 Ag2 111.12(14) . . ?
C11 P2 Ag2 111.01(14) . . ?
C17 P2 Ag2 119.70(12) . . ?
C33 P3 C39 101.07(19) . . ?
C33 P3 C45 104.6(2) . . ?
C39 P3 C45 103.24(18) . . ?
C33 P3 Ag7 121.20(14) . . ?
C39 P3 Ag7 112.87(12) . . ?
C45 P3 Ag7 111.91(12) . . ?
C55 P4 C49 104.48(17) . . ?
C55 P4 C48 105.85(19) . . ?
C49 P4 C48 101.90(18) . . ?
C55 P4 Ag6 111.14(12) . . ?
C49 P4 Ag6 119.77(12) . . ?
C48 P4 Ag6 112.44(12) . . ?
C67 P5 C73 104.04(18) . . ?
C67 P5 C61 106.18(16) . . ?
C73 P5 C61 103.66(17) . . ?
C67 P5 Ag8 111.06(12) . . ?
C73 P5 Ag8 113.59(12) . . ?
C61 P5 Ag8 117.17(13) . . ?
C83 P6 C77 100.90(17) . . ?
C83 P6 C76 106.0(2) . . ?
C77 P6 C76 104.2(2) . . ?
C83 P6 Ag9 111.53(13) . . ?
C77 P6 Ag9 116.94(13) . . ?
C76 P6 Ag9 115.73(13) . . ?
C3 C2 H2A 109.5 . . ?
C3 C2 H2B 109.5 . . ?
H2A C2 H2B 109.5 . . ?
C3 C2 H2C 109.5 . . ?
H2A C2 H2C 109.5 . . ?
H2B C2 H2C 109.5 . . ?
C2 C3 C107 112.7(4) . . ?
C2 C3 S9 111.7(3) . . ?
C107 C3 S9 107.9(3) . . ?
C2 C3 H3 108.2 . . ?
C107 C3 H3 108.2 . . ?
S9 C3 H3 108.2 . . ?
C10 C5 C6 118.5(5) . . ?
C10 C5 P2 122.7(4) . . ?
C6 C5 P2 118.4(4) . . ?
C5 C6 C7 121.4(5) . . ?
C5 C6 H6 119.3 . . ?
C7 C6 H6 119.3 . . ?
C8 C7 C6 118.9(5) . . ?
C8 C7 H7 120.6 . . ?
C6 C7 H7 120.6 . . ?
C7 C8 C9 120.9(6) . . ?
C7 C8 H8 119.5 . . ?
C9 C8 H8 119.5 . . ?
C8 C9 C10 119.2(7) . . ?
C8 C9 H9 120.4 . . ?
C10 C9 H9 120.4 . . ?
C5 C10 C9 120.8(6) . . ?
C5 C10 H10 119.6 . . ?
C9 C10 H10 119.6 . . ?
C12 C11 C16 119.4(4) . . ?
C12 C11 P2 118.8(3) . . ?
C16 C11 P2 121.7(4) . . ?
C11 C12 C13 120.6(6) . . ?
C11 C12 H12 119.7 . . ?
C13 C12 H12 119.7 . . ?
C14 C13 C12 120.5(7) . . ?
C14 C13 H13 119.8 . . ?
C12 C13 H13 119.8 . . ?
C13 C14 C15 120.3(5) . . ?
C13 C14 H14 119.9 . . ?
C15 C14 H14 119.9 . . ?
C16 C15 C14 119.2(5) . . ?
C16 C15 H15 120.4 . . ?
C14 C15 H15 120.4 . . ?
C15 C16 C11 120.0(5) . . ?
C15 C16 H16 120.0 . . ?
C11 C16 H16 120.0 . . ?
C18 C17 P2 114.9(3) . . ?
C18 C17 H17A 108.5 . . ?
P2 C17 H17A 108.5 . . ?
C18 C17 H17B 108.5 . . ?
P2 C17 H17B 108.5 . . ?
H17A C17 H17B 107.5 . . ?
C17 C18 C19 115.3(3) . . ?
C17 C18 H18A 108.5 . . ?
C19 C18 H18A 108.5 . . ?
C17 C18 H18B 108.5 . . ?
C19 C18 H18B 108.5 . . ?
H18A C18 H18B 107.5 . . ?
C20 C19 C18 113.6(3) . . ?
C20 C19 H19A 108.9 . . ?
C18 C19 H19A 108.9 . . ?
C20 C19 H19B 108.9 . . ?
C18 C19 H19B 108.9 . . ?
H19A C19 H19B 107.7 . . ?
C19 C20 P1 112.5(2) . . ?
C19 C20 H20A 109.1 . . ?
P1 C20 H20A 109.1 . . ?
C19 C20 H20B 109.1 . . ?
P1 C20 H20B 109.1 . . ?
H20A C20 H20B 107.8 . . ?
C22 C21 C26 118.4(4) . . ?
C22 C21 P1 121.3(3) . . ?
C26 C21 P1 120.3(3) . . ?
C21 C22 C23 119.8(5) . . ?
C21 C22 H22 120.1 . . ?
C23 C22 H22 120.1 . . ?
C24 C23 C22 121.5(5) . . ?
C24 C23 H23 119.3 . . ?
C22 C23 H23 119.3 . . ?
C25 C24 C23 118.8(5) . . ?
C25 C24 H24 120.6 . . ?
C23 C24 H24 120.6 . . ?
C24 C25 C26 121.5(4) . . ?
C24 C25 H25 119.2 . . ?
C26 C25 H25 119.2 . . ?
C25 C26 C21 120.0(4) . . ?
C25 C26 H26 120.0 . . ?
C21 C26 H26 120.0 . . ?
C28 C27 C32 119.0(3) . . ?
C28 C27 P1 119.7(3) . . ?
C32 C27 P1 121.2(3) . . ?
C27 C28 C29 120.6(4) . . ?
C27 C28 H28 119.7 . . ?
C29 C28 H28 119.7 . . ?
C30 C29 C28 120.4(4) . . ?
C30 C29 H29 119.8 . . ?
C28 C29 H29 119.8 . . ?
C29 C30 C31 119.8(4) . . ?
C29 C30 H30 120.1 . . ?
C31 C30 H30 120.1 . . ?
C30 C31 C32 120.3(4) . . ?
C30 C31 H31 119.9 . . ?
C32 C31 H31 119.9 . . ?
C31 C32 C27 120.0(4) . . ?
C31 C32 H32 120.0 . . ?
C27 C32 H32 120.0 . . ?
C38 C33 C34 118.3(5) . . ?
C38 C33 P3 119.0(4) . . ?
C34 C33 P3 122.5(4) . . ?
C35 C34 C33 118.8(7) . . ?
C35 C34 H34 120.6 . . ?
C33 C34 H34 120.6 . . ?
C34 C35 C36 121.1(7) . . ?
C34 C35 H35 119.5 . . ?
C36 C35 H35 119.5 . . ?
C37 C36 C35 120.0(6) . . ?
C37 C36 H36 120.0 . . ?
C35 C36 H36 120.0 . . ?
C36 C37 C38 120.5(6) . . ?
C36 C37 H37 119.8 . . ?
C38 C37 H37 119.8 . . ?
C37 C38 C33 121.2(6) . . ?
C37 C38 H38 119.4 . . ?
C33 C38 H38 119.4 . . ?
C44 C39 C40 118.2(4) . . ?
C44 C39 P3 121.1(3) . . ?
C40 C39 P3 120.7(3) . . ?
C39 C40 C41 121.2(4) . . ?
C39 C40 H40 119.4 . . ?
C41 C40 H40 119.4 . . ?
C42 C41 C40 120.2(4) . . ?
C42 C41 H41 119.9 . . ?
C40 C41 H41 119.9 . . ?
C41 C42 C43 118.8(5) . . ?
C41 C42 H42 120.6 . . ?
C43 C42 H42 120.6 . . ?
C42 C43 C44 122.1(5) . . ?
C42 C43 H43 119.0 . . ?
C44 C43 H43 119.0 . . ?
C39 C44 C43 119.6(4) . . ?
C39 C44 H44 120.2 . . ?
C43 C44 H44 120.2 . . ?
C46 C45 P3 111.0(3) . . ?
C46 C45 H45A 109.4 . . ?
P3 C45 H45A 109.4 . . ?
C46 C45 H45B 109.4 . . ?
P3 C45 H45B 109.4 . . ?
H45A C45 H45B 108.0 . . ?
C47 C46 C45 111.9(3) . . ?
C47 C46 H46A 109.2 . . ?
C45 C46 H46A 109.2 . . ?
C47 C46 H46B 109.2 . . ?
C45 C46 H46B 109.2 . . ?
H46A C46 H46B 107.9 . . ?
C46 C47 C48 113.5(3) . . ?
C46 C47 H47A 108.9 . . ?
C48 C47 H47A 108.9 . . ?
C46 C47 H47B 108.9 . . ?
C48 C47 H47B 108.9 . . ?
H47A C47 H47B 107.7 . . ?
C47 C48 P4 115.6(3) . . ?
C47 C48 H48A 108.4 . . ?
P4 C48 H48A 108.4 . . ?
C47 C48 H48B 108.4 . . ?
P4 C48 H48B 108.4 . . ?
H48A C48 H48B 107.4 . . ?
C54 C49 C50 118.5(4) . . ?
C54 C49 P4 120.2(3) . . ?
C50 C49 P4 121.2(3) . . ?
C51 C50 C49 120.4(4) . . ?
C51 C50 H50 119.8 . . ?
C49 C50 H50 119.8 . . ?
C52 C51 C50 120.0(5) . . ?
C52 C51 H51 120.0 . . ?
C50 C51 H51 120.0 . . ?
C53 C52 C51 119.6(5) . . ?
C53 C52 H52 120.2 . . ?
C51 C52 H52 120.2 . . ?
C52 C53 C54 121.0(5) . . ?
C52 C53 H53 119.5 . . ?
C54 C53 H53 119.5 . . ?
C49 C54 C53 120.4(4) . . ?
C49 C54 H54 119.8 . . ?
C53 C54 H54 119.8 . . ?
C56 C55 C60 118.7(4) . . ?
C56 C55 P4 124.6(3) . . ?
C60 C55 P4 116.6(3) . . ?
C55 C56 C57 121.1(5) . . ?
C55 C56 H56 119.4 . . ?
C57 C56 H56 119.4 . . ?
C58 C57 C56 119.8(5) . . ?
C58 C57 H57 120.1 . . ?
C56 C57 H57 120.1 . . ?
C57 C58 C59 120.3(5) . . ?
C57 C58 H58 119.9 . . ?
C59 C58 H58 119.9 . . ?
C58 C59 C60 119.9(5) . . ?
C58 C59 H59 120.1 . . ?
C60 C59 H59 120.1 . . ?
C59 C60 C55 120.1(5) . . ?
C59 C60 H60 119.9 . . ?
C55 C60 H60 119.9 . . ?
C62 C61 C66 118.9(4) . . ?
C62 C61 P5 119.0(3) . . ?
C66 C61 P5 122.1(3) . . ?
C61 C62 C63 120.6(4) . . ?
C61 C62 H62 119.7 . . ?
C63 C62 H62 119.7 . . ?
C64 C63 C62 119.8(5) . . ?
C64 C63 H63 120.1 . . ?
C62 C63 H63 120.1 . . ?
C65 C64 C63 120.1(4) . . ?
C65 C64 H64 120.0 . . ?
C63 C64 H64 120.0 . . ?
C64 C65 C66 120.7(5) . . ?
C64 C65 H65 119.6 . . ?
C66 C65 H65 119.6 . . ?
C65 C66 C61 119.9(5) . . ?
C65 C66 H66 120.0 . . ?
C61 C66 H66 120.0 . . ?
C72 C67 C68 118.9(4) . . ?
C72 C67 P5 122.9(3) . . ?
C68 C67 P5 118.1(3) . . ?
C69 C68 C67 121.1(4) . . ?
C69 C68 H68 119.5 . . ?
C67 C68 H68 119.5 . . ?
C68 C69 C70 119.4(5) . . ?
C68 C69 H69 120.3 . . ?
C70 C69 H69 120.3 . . ?
C71 C70 C69 120.1(5) . . ?
C71 C70 H70 120.0 . . ?
C69 C70 H70 120.0 . . ?
C70 C71 C72 120.8(5) . . ?
C70 C71 H71 119.6 . . ?
C72 C71 H71 119.6 . . ?
C67 C72 C71 119.7(4) . . ?
C67 C72 H72 120.2 . . ?
C71 C72 H72 120.2 . . ?
C74 C73 P5 111.0(3) . . ?
C74 C73 H73A 109.4 . . ?
P5 C73 H73A 109.4 . . ?
C74 C73 H73B 109.4 . . ?
P5 C73 H73B 109.4 . . ?
H73A C73 H73B 108.0 . . ?
C73 C74 C75 114.0(3) . . ?
C73 C74 H74A 108.8 . . ?
C75 C74 H74A 108.8 . . ?
C73 C74 H74B 108.8 . . ?
C75 C74 H74B 108.8 . . ?
H74A C74 H74B 107.7 . . ?
C76 C75 C74 111.5(3) . . ?
C76 C75 H75A 109.3 . . ?
C74 C75 H75A 109.3 . . ?
C76 C75 H75B 109.3 . . ?
C74 C75 H75B 109.3 . . ?
H75A C75 H75B 108.0 . . ?
C75 C76 P6 114.2(3) . . ?
C75 C76 H76A 108.7 . . ?
P6 C76 H76A 108.7 . . ?
C75 C76 H76B 108.7 . . ?
P6 C76 H76B 108.7 . . ?
H76A C76 H76B 107.6 . . ?
C78 C77 C82 118.3(4) . . ?
C78 C77 P6 117.2(4) . . ?
C82 C77 P6 124.5(4) . . ?
C79 C78 C77 119.8(5) . . ?
C79 C78 H78 120.1 . . ?
C77 C78 H78 120.1 . . ?
C80 C79 C78 121.5(6) . . ?
C80 C79 H79 119.2 . . ?
C78 C79 H79 119.2 . . ?
C79 C80 C81 120.0(5) . . ?
C79 C80 H80 120.0 . . ?
C81 C80 H80 120.0 . . ?
C80 C81 C82 119.4(6) . . ?
C81 C82 C77 120.8(6) . . ?
C81 C82 H82 119.6 . . ?
C77 C82 H82 119.6 . . ?
C84 C83 C88 117.9(4) . . ?
C84 C83 P6 118.9(3) . . ?
C88 C83 P6 123.1(3) . . ?
C85 C84 C83 121.5(4) . . ?
C85 C84 H84 119.3 . . ?
C83 C84 H84 119.3 . . ?
C86 C85 C84 119.0(5) . . ?
C86 C85 H85 120.5 . . ?
C84 C85 H85 120.5 . . ?
C87 C86 C85 120.8(5) . . ?
C87 C86 H86 119.6 . . ?
C85 C86 H86 119.6 . . ?
C86 C87 C88 120.3(5) . . ?
C86 C87 H87 119.9 . . ?
C88 C87 H87 119.9 . . ?
C87 C88 C83 120.5(5) . . ?
C87 C88 H88 119.7 . . ?
C83 C88 H88 119.7 . . ?
C90 C89 C91 111.5(4) . . ?
C90 C89 S4 110.6(3) . . ?
C91 C89 S4 110.9(3) . . ?
C90 C89 H89 107.9 . . ?
C91 C89 H89 107.9 . . ?
S4 C89 H89 107.9 . . ?
C89 C90 H90A 109.5 . . ?
C89 C90 H90B 109.5 . . ?
H90A C90 H90B 109.5 . . ?
C89 C90 H90C 109.5 . . ?
H90A C90 H90C 109.5 . . ?
H90B C90 H90C 109.5 . . ?
C89 C91 H91A 109.5 . . ?
C89 C91 H91B 109.5 . . ?
H91A C91 H91B 109.5 . . ?
C89 C91 H91C 109.5 . . ?
H91A C91 H91C 109.5 . . ?
H91B C91 H91C 109.5 . . ?
C93 C92 C94 110.8(4) . . ?
C93 C92 S7 108.5(3) . . ?
C94 C92 S7 112.3(3) . . ?
C93 C92 H92 108.4 . . ?
C94 C92 H92 108.4 . . ?
S7 C92 H92 108.4 . . ?
C92 C93 H93A 109.5 . . ?
C92 C93 H93B 109.5 . . ?
H93A C93 H93B 109.5 . . ?
C92 C93 H93C 109.5 . . ?
H93A C93 H93C 109.5 . . ?
H93B C93 H93C 109.5 . . ?
C92 C94 H94A 109.5 . . ?
C92 C94 H94B 109.5 . . ?
H94A C94 H94B 109.5 . . ?
C92 C94 H94C 109.5 . . ?
H94A C94 H94C 109.5 . . ?
H94B C94 H94C 109.5 . . ?
C96 C95 C97 113.1(4) . . ?
C96 C95 S6 110.1(3) . . ?
C97 C95 S6 110.3(3) . . ?
C96 C95 H95 107.7 . . ?
C97 C95 H95 107.7 . . ?
S6 C95 H95 107.7 . . ?
C95 C96 H96A 109.5 . . ?
C95 C96 H96B 109.5 . . ?
H96A C96 H96B 109.5 . . ?
C95 C96 H96C 109.5 . . ?
H96A C96 H96C 109.5 . . ?
H96B C96 H96C 109.5 . . ?
C95 C97 H97A 109.5 . . ?
C95 C97 H97B 109.5 . . ?
H97A C97 H97B 109.5 . . ?
C95 C97 H97C 109.5 . . ?
H97A C97 H97C 109.5 . . ?
H97B C97 H97C 109.5 . . ?
C100 C98 C99 113.6(5) . . ?
C100 C98 S1 112.1(3) . . ?
C99 C98 S1 109.0(3) . . ?
C100 C98 H98 107.3 . . ?
C99 C98 H98 107.3 . . ?
S1 C98 H98 107.3 . . ?
C98 C99 H99A 109.5 . . ?
C98 C99 H99B 109.5 . . ?
H99A C99 H99B 109.5 . . ?
C98 C99 H99C 109.5 . . ?
H99A C99 H99C 109.5 . . ?
H99B C99 H99C 109.5 . . ?
C98 C100 H10A 109.5 . . ?
C98 C100 H10B 109.5 . . ?
H10A C100 H10B 109.5 . . ?
C98 C100 H10C 109.5 . . ?
H10A C100 H10C 109.5 . . ?
H10B C100 H10C 109.5 . . ?
C103 C101 C102 118.7(5) . . ?
C103 C101 S3 117.0(4) . . ?
C102 C101 S3 111.7(4) . . ?
C103 C101 H101 102.0 . . ?
C102 C101 H101 102.0 . . ?
S3 C101 H101 102.0 . . ?
C101 C102 H10D 120.0 . . ?
C101 C102 H10E 120.0 . . ?
H10D C102 H10E 120.0 . . ?
C101 C103 H10F 120.0 . . ?
C101 C103 H10G 120.0 . . ?
H10F C103 H10G 120.0 . . ?
C105 C104 C106 111.0(4) . . ?
C105 C104 S8 108.9(3) . . ?
C106 C104 S8 112.3(3) . . ?
C105 C104 H104 108.2 . . ?
C106 C104 H104 108.2 . . ?
S8 C104 H104 108.2 . . ?
C104 C105 H10H 109.5 . . ?
C104 C105 H10I 109.5 . . ?
H10H C105 H10I 109.5 . . ?
C104 C105 H10J 109.5 . . ?
H10H C105 H10J 109.5 . . ?
H10I C105 H10J 109.5 . . ?
C104 C106 H10K 109.5 . . ?
C104 C106 H10L 109.5 . . ?
H10K C106 H10L 109.5 . . ?
C104 C106 H10M 109.5 . . ?
H10K C106 H10M 109.5 . . ?
H10L C106 H10M 109.5 . . ?
C3 C107 H10N 109.5 . . ?
C3 C107 H10O 109.5 . . ?
H10N C107 H10O 109.5 . . ?
C3 C107 H10P 109.5 . . ?
H10N C107 H10P 109.5 . . ?
H10O C107 H10P 109.5 . . ?
C109 C108 C110 112.0(5) . . ?
C109 C108 S2 110.0(4) . . ?
C110 C108 S2 111.2(4) . . ?
C109 C108 H108 107.8 . . ?
C110 C108 H108 107.8 . . ?
S2 C108 H108 107.8 . . ?
C108 C109 H10Q 109.5 . . ?
C108 C109 H10R 109.5 . . ?
H10Q C109 H10R 109.5 . . ?
C108 C109 H10S 109.5 . . ?
H10Q C109 H10S 109.5 . . ?
H10R C109 H10S 109.5 . . ?
C108 C110 H11A 109.5 . . ?
C108 C110 H11B 109.5 . . ?
H11A C110 H11B 109.5 . . ?
C108 C110 H11C 109.5 . . ?
H11A C110 H11C 109.5 . . ?
H11B C110 H11C 109.5 . . ?
O7 C114 H21D 109.5 . . ?
O7 C114 H21E 109.5 . . ?
H21D C114 H21E 109.5 . . ?
O7 C114 H21F 109.5 . . ?
H21D C114 H21F 109.5 . . ?
H21E C114 H21F 109.5 . . ?
C113 C111 C112 111.2(5) . . ?
C113 C111 S5 110.9(3) . . ?
C112 C111 S5 108.7(3) . . ?
C113 C111 H111 108.6 . . ?
C112 C111 H111 108.6 . . ?
S5 C111 H111 108.6 . . ?
C111 C112 H11D 109.5 . . ?
C111 C112 H11E 109.5 . . ?
H11D C112 H11E 109.5 . . ?
C111 C112 H11F 109.5 . . ?
H11D C112 H11F 109.5 . . ?
H11E C112 H11F 109.5 . . ?
C111 C113 H11G 109.5 . . ?
C111 C113 H11H 109.5 . . ?
H11G C113 H11H 109.5 . . ?
C111 C113 H11I 109.5 . . ?
H11G C113 H11I 109.5 . . ?
H11H C113 H11I 109.5 . . ?
F3_1 C1_1 F2_1 109.9(7) . . ?
F3_1 C1_1 F1_1 108.5(7) . . ?
F2_1 C1_1 F1_1 94.0(7) . . ?
F3_1 C1_1 S1_1 117.8(5) . . ?
F2_1 C1_1 S1_1 113.3(6) . . ?
F1_1 C1_1 S1_1 110.7(6) . . ?
O3_1 S1_1 O2_1 122.4(5) . . ?
O3_1 S1_1 O1_1 99.0(7) . . ?
O2_1 S1_1 O1_1 113.7(4) . . ?
O3_1 S1_1 C1_1 105.6(5) . . ?
O2_1 S1_1 C1_1 109.7(3) . . ?
O1_1 S1_1 C1_1 104.8(5) . . ?
F2_2 C1_2 F3_2 113.9(8) . . ?
F2_2 C1_2 F1_2 110.2(8) . . ?
F3_2 C1_2 F1_2 103.7(7) . . ?
F2_2 C1_2 S1_2 109.2(6) . . ?
F3_2 C1_2 S1_2 110.1(6) . . ?
F1_2 C1_2 S1_2 109.6(6) . . ?
O2_2 S1_2 O3_2 122.1(5) . . ?
O2_2 S1_2 O1_2 117.7(5) . . ?
O3_2 S1_2 O1_2 106.3(6) . . ?
O2_2 S1_2 C1_2 101.4(5) . . ?
O3_2 S1_2 C1_2 105.2(4) . . ?
O1_2 S1_2 C1_2 101.2(4) . . ?

loop_
_geom_bond_atom_site_label_1
_geom_bond_atom_site_label_2
_geom_bond_distance
_geom_bond_site_symmetry_2
_geom_bond_publ_flag
Ag1 S2 2.4763(11) . ?
Ag1 S5 2.4915(10) . ?
Ag1 S3 2.5163(9) . ?
Ag1 Ag4 3.0568(4) . ?
Ag1 Ag3 3.1272(4) . ?
Ag1 Ag11 3.2711(5) . ?
Ag2 P2 2.3755(9) . ?
Ag2 S2 2.4959(10) . ?
Ag2 S1 2.5267(10) . ?
Ag2 Ag10 3.1169(4) . ?
Ag3 S9 2.4708(9) . ?
Ag3 S6 2.5055(9) . ?
Ag3 S2 2.5212(10) . ?
Ag3 Ag10 3.0465(4) . ?
Ag3 Ag5 3.1966(4) . ?
Ag4 S1 2.4888(9) . ?
Ag4 S3 2.5034(9) . ?
Ag4 S8 2.5532(9) . ?
Ag4 Ag5 2.9909(4) . ?
Ag5 S8 2.4776(9) . ?
Ag5 S7 2.5032(9) . ?
Ag5 S9 2.5138(9) . ?
Ag5 Ag11 3.0855(4) . ?
Ag6 P4 2.3963(9) . ?
Ag6 S8 2.5009(9) . ?
Ag6 S4 2.5367(10) . ?
Ag7 P3 2.4236(10) . ?
Ag7 S3 2.5094(9) . ?
Ag7 S4 2.5520(10) . ?
O7 C114 1.338(18) . ?
Ag9 P6 2.4045(9) . ?
Ag9 S5 2.4965(9) . ?
Ag9 S6 2.5329(9) . ?
Ag10 P1 2.3920(9) . ?
Ag10 S9 2.5070(9) . ?
Ag10 S1 2.5694(9) . ?
Ag11 S5 2.4647(9) . ?
Ag11 S4 2.5283(9) . ?
Ag11 S7 2.5290(9) . ?
Ag11 Ag8 3.2755(4) . ?
S1 C98 1.852(4) . ?
S2 C108 1.823(4) . ?
S3 C101 1.845(4) . ?
S4 C89 1.845(4) . ?
S5 C111 1.842(4) . ?
S6 C95 1.835(3) . ?
S6 Ag8 2.5259(8) . ?
S7 C92 1.846(4) . ?
S7 Ag8 2.5109(9) . ?
S8 C104 1.840(4) . ?
Ag8 P5 2.3979(9) . ?
S9 C3 1.846(4) . ?
P1 C27 1.817(4) . ?
P1 C21 1.826(4) . ?
P1 C20 1.837(4) . ?
P2 C5 1.817(4) . ?
P2 C11 1.821(4) . ?
P2 C17 1.834(4) . ?
P3 C33 1.821(4) . ?
P3 C39 1.819(4) . ?
P3 C45 1.830(4) . ?
P4 C55 1.819(4) . ?
P4 C49 1.822(4) . ?
P4 C48 1.836(4) . ?
P5 C67 1.819(4) . ?
P5 C73 1.824(4) . ?
P5 C61 1.825(4) . ?
P6 C83 1.817(4) . ?
P6 C77 1.822(4) . ?
P6 C76 1.834(4) . ?
C2 C3 1.501(6) . ?
C2 H2A 0.9800 . ?
C2 H2B 0.9800 . ?
C2 H2C 0.9800 . ?
C3 C107 1.510(7) . ?
C3 H3 1.0000 . ?
C5 C10 1.368(8) . ?
C5 C6 1.383(6) . ?
C6 C7 1.394(7) . ?
C6 H6 0.9500 . ?
C7 C8 1.355(10) . ?
C7 H7 0.9500 . ?
C8 C9 1.386(11) . ?
C8 H8 0.9500 . ?
C9 C10 1.391(8) . ?
C9 H9 0.9500 . ?
C10 H10 0.9500 . ?
C11 C12 1.377(7) . ?
C11 C16 1.396(6) . ?
C12 C13 1.386(8) . ?
C12 H12 0.9500 . ?
C13 C14 1.352(10) . ?
C13 H13 0.9500 . ?
C14 C15 1.410(10) . ?
C14 H14 0.9500 . ?
C15 C16 1.386(7) . ?
C15 H15 0.9500 . ?
C16 H16 0.9500 . ?
C17 C18 1.528(5) . ?
C17 H17A 0.9900 . ?
C17 H17B 0.9900 . ?
C18 C19 1.539(5) . ?
C18 H18A 0.9900 . ?
C18 H18B 0.9900 . ?
C19 C20 1.516(5) . ?
C19 H19A 0.9900 . ?
C19 H19B 0.9900 . ?
C20 H20A 0.9900 . ?
C20 H20B 0.9900 . ?
C21 C22 1.387(6) . ?
C21 C26 1.398(5) . ?
C22 C23 1.394(7) . ?
C22 H22 0.9500 . ?
C23 C24 1.367(8) . ?
C23 H23 0.9500 . ?
C24 C25 1.360(7) . ?
C24 H24 0.9500 . ?
C25 C26 1.386(6) . ?
C25 H25 0.9500 . ?
C26 H26 0.9500 . ?
C27 C28 1.389(5) . ?
C27 C32 1.404(5) . ?
C28 C29 1.391(6) . ?
C28 H28 0.9500 . ?
C29 C30 1.377(7) . ?
C29 H29 0.9500 . ?
C30 C31 1.391(7) . ?
C30 H30 0.9500 . ?
C31 C32 1.391(6) . ?
C31 H31 0.9500 . ?
C32 H32 0.9500 . ?
C33 C38 1.385(7) . ?
C33 C34 1.403(8) . ?
C34 C35 1.384(9) . ?
C34 H34 0.9500 . ?
C35 C36 1.383(11) . ?
C35 H35 0.9500 . ?
C36 C37 1.336(10) . ?
C36 H36 0.9500 . ?
C37 C38 1.381(7) . ?
C37 H37 0.9500 . ?
C38 H38 0.9500 . ?
C39 C44 1.378(6) . ?
C39 C40 1.388(5) . ?
C40 C41 1.390(7) . ?
C40 H40 0.9500 . ?
C41 C42 1.357(7) . ?
C41 H41 0.9500 . ?
C42 C43 1.370(7) . ?
C42 H42 0.9500 . ?
C43 C44 1.385(8) . ?
C43 H43 0.9500 . ?
C44 H44 0.9500 . ?
C45 C46 1.523(5) . ?
C45 H45A 0.9900 . ?
C45 H45B 0.9900 . ?
C46 C47 1.527(5) . ?
C46 H46A 0.9900 . ?
C46 H46B 0.9900 . ?
C47 C48 1.531(6) . ?
C47 H47A 0.9900 . ?
C47 H47B 0.9900 . ?
C48 H48A 0.9900 . ?
C48 H48B 0.9900 . ?
C49 C54 1.379(6) . ?
C49 C50 1.393(5) . ?
C50 C51 1.391(7) . ?
C50 H50 0.9500 . ?
C51 C52 1.377(8) . ?
C51 H51 0.9500 . ?
C52 C53 1.363(8) . ?
C52 H52 0.9500 . ?
C53 C54 1.386(7) . ?
C53 H53 0.9500 . ?
C54 H54 0.9500 . ?
C55 C56 1.381(6) . ?
C55 C60 1.393(6) . ?
C56 C57 1.388(7) . ?
C56 H56 0.9500 . ?
C57 C58 1.366(9) . ?
C57 H57 0.9500 . ?
C58 C59 1.385(8) . ?
C58 H58 0.9500 . ?
C59 C60 1.392(7) . ?
C59 H59 0.9500 . ?
C60 H60 0.9500 . ?
C61 C62 1.378(6) . ?
C61 C66 1.397(6) . ?
C62 C63 1.397(6) . ?
C62 H62 0.9500 . ?
C63 C64 1.377(8) . ?
C63 H63 0.9500 . ?
C64 C65 1.365(8) . ?
C64 H64 0.9500 . ?
C65 C66 1.389(6) . ?
C65 H65 0.9500 . ?
C66 H66 0.9500 . ?
C67 C72 1.395(6) . ?
C67 C68 1.393(6) . ?
C68 C69 1.379(7) . ?
C68 H68 0.9500 . ?
C69 C70 1.397(8) . ?
C69 H69 0.9500 . ?
C70 C71 1.366(8) . ?
C70 H70 0.9500 . ?
C71 C72 1.394(6) . ?
C71 H71 0.9500 . ?
C72 H72 0.9500 . ?
C73 C74 1.524(5) . ?
C73 H73A 0.9900 . ?
C73 H73B 0.9900 . ?
C74 C75 1.530(5) . ?
C74 H74A 0.9900 . ?
C74 H74B 0.9900 . ?
C75 C76 1.530(6) . ?
C75 H75A 0.9900 . ?
C75 H75B 0.9900 . ?
C76 H76A 0.9900 . ?
C76 H76B 0.9900 . ?
C77 C78 1.392(7) . ?
C77 C82 1.394(7) . ?
C78 C79 1.390(7) . ?
C78 H78 0.9500 . ?
C79 C80 1.345(10) . ?
C79 H79 0.9500 . ?
C80 C81 1.388(10) . ?
C80 H80 0.9500 . ?
C81 C82 1.390(7) . ?
C82 H82 0.9500 . ?
C83 C84 1.391(6) . ?
C83 C88 1.395(5) . ?
C84 C85 1.382(6) . ?
C84 H84 0.9500 . ?
C85 C86 1.378(8) . ?
C85 H85 0.9500 . ?
C86 C87 1.365(9) . ?
C86 H86 0.9500 . ?
C87 C88 1.378(7) . ?
C87 H87 0.9500 . ?
C88 H88 0.9500 . ?
C89 C90 1.515(6) . ?
C89 C91 1.520(6) . ?
C89 H89 1.0000 . ?
C90 H90A 0.9800 . ?
C90 H90B 0.9800 . ?
C90 H90C 0.9800 . ?
C91 H91A 0.9800 . ?
C91 H91B 0.9800 . ?
C91 H91C 0.9800 . ?
C92 C93 1.494(7) . ?
C92 C94 1.503(6) . ?
C92 H92 1.0000 . ?
C93 H93A 0.9800 . ?
C93 H93B 0.9800 . ?
C93 H93C 0.9800 . ?
C94 H94A 0.9800 . ?
C94 H94B 0.9800 . ?
C94 H94C 0.9800 . ?
C95 C96 1.519(6) . ?
C95 C97 1.523(6) . ?
C95 H95 1.0000 . ?
C96 H96A 0.9800 . ?
C96 H96B 0.9800 . ?
C96 H96C 0.9800 . ?
C97 H97A 0.9800 . ?
C97 H97B 0.9800 . ?
C97 H97C 0.9800 . ?
C98 C100 1.482(7) . ?
C98 C99 1.502(7) . ?
C98 H98 1.0000 . ?
C99 H99A 0.9800 . ?
C99 H99B 0.9800 . ?
C99 H99C 0.9800 . ?
C100 H10A 0.9800 . ?
C100 H10B 0.9800 . ?
C100 H10C 0.9800 . ?
C101 C103 1.409(8) . ?
C101 C102 1.453(8) . ?
C101 H101 1.0000 . ?
C102 H10D 0.9500 . ?
C102 H10E 0.9500 . ?
C103 H10F 0.9500 . ?
C103 H10G 0.9500 . ?
C104 C105 1.513(7) . ?
C104 C106 1.521(7) . ?
C104 H104 1.0000 . ?
C105 H10H 0.9800 . ?
C105 H10I 0.9800 . ?
C105 H10J 0.9800 . ?
C106 H10K 0.9800 . ?
C106 H10L 0.9800 . ?
C106 H10M 0.9800 . ?
C107 H10N 0.9800 . ?
C107 H10O 0.9800 . ?
C107 H10P 0.9800 . ?
C108 C109 1.496(8) . ?
C108 C110 1.515(7) . ?
C108 H108 1.0000 . ?
C109 H10Q 0.9800 . ?
C109 H10R 0.9800 . ?
C109 H10S 0.9800 . ?
C110 H11A 0.9800 . ?
C110 H11B 0.9800 . ?
C110 H11C 0.9800 . ?
C114 H21D 0.9800 . ?
C114 H21E 0.9800 . ?
C114 H21F 0.9800 . ?
C111 C113 1.498(6) . ?
C111 C112 1.522(8) . ?
C111 H111 1.0000 . ?
C112 H11D 0.9800 . ?
C112 H11E 0.9800 . ?
C112 H11F 0.9800 . ?
C113 H11G 0.9800 . ?
C113 H11H 0.9800 . ?
C113 H11I 0.9800 . ?
C1_1 F3_1 1.245(7) . ?
C1_1 F2_1 1.307(8) . ?
C1_1 F1_1 1.359(8) . ?
C1_1 S1_1 1.707(7) . ?
S1_1 O3_1 1.368(7) . ?
S1_1 O2_1 1.398(4) . ?
S1_1 O1_1 1.421(7) . ?
C1_2 F2_2 1.288(8) . ?
C1_2 F3_2 1.278(8) . ?
C1_2 F1_2 1.304(8) . ?
C1_2 S1_2 1.795(9) . ?
S1_2 O2_2 1.399(6) . ?
S1_2 O3_2 1.422(6) . ?
S1_2 O1_2 1.494(7) . ?
